data_4029730
loop_
_publ_author_name
'Shanmugaraju, Sankarasekaran'
'Samanta, Dipak'
'Mukherjee, Partha Sarathi'

_publ_section_title
;
 Self-assembly of Ru(4) and Ru(8) assemblies by coordination using
 organometallic Ru(II)(2) precursors: Synthesis, characterization and
 properties.
;
_journal_name_full 'Beilstein journal of organic chemistry'
_journal_page_first 313
_journal_page_last 322
_journal_paper_doi 10.3762/bjoc.8.34
_journal_volume 8
_journal_year 2012
_chemical_formula_moiety 'C62 H70 N8 O8 Ru4, 4(C F3 O3 S)'
_chemical_formula_sum 'C66 H70 F12 N8 O20 Ru4 S4'
_chemical_formula_weight 2055.82
_chemical_name_systematic
;
 ?
;
_space_group_IT_number 88
_symmetry_cell_setting tetragonal
_symmetry_Int_Tables_number 88
_symmetry_space_group_name_Hall '-I 4ad'
_symmetry_space_group_name_H-M 'I 41/a :2'
_atom_sites_solution_hydrogens geom
_atom_sites_solution_primary direct
_atom_sites_solution_secondary difmap
_audit_creation_method SHELXL-97
_cell_angle_alpha 90.00
_cell_angle_beta 90.00
_cell_angle_gamma 90.00
_cell_formula_units_Z 16
_cell_length_a 27.975(5)
_cell_length_b 27.975(5)
_cell_length_c 48.786(17)
_cell_measurement_reflns_used 9434
_cell_measurement_temperature 150(2)
_cell_measurement_theta_max 27.90
_cell_measurement_theta_min 2.22
_cell_volume 38180(16)
_computing_cell_refinement 'Bruker SAINT'
_computing_data_collection 'Bruker smart'
_computing_data_reduction 'Bruker SAINT'
_computing_molecular_graphics 'Ortep III'
_computing_publication_material 'WinGX v1.80.05'
_computing_structure_refinement 'SHELXL-97 (Sheldrick, 2008)'
_computing_structure_solution 'SHELXS-97 (Sheldrick, 2008)'
_diffrn_ambient_temperature 150
_diffrn_detector_area_resol_mean 0.3
_diffrn_measured_fraction_theta_full 1.000
_diffrn_measured_fraction_theta_max 1.000
_diffrn_measurement_device_type 'CCD area detector'
_diffrn_measurement_method 'phi and omega scans'
_diffrn_radiation_monochromator graphite
_diffrn_radiation_source 'fine-focus sealed tube'
_diffrn_radiation_type MoK\a
_diffrn_radiation_wavelength 0.71073
_diffrn_reflns_av_R_equivalents 0.2522
_diffrn_reflns_av_sigmaI/netI 0.1529
_diffrn_reflns_limit_h_max 34
_diffrn_reflns_limit_h_min -34
_diffrn_reflns_limit_k_max 34
_diffrn_reflns_limit_k_min -34
_diffrn_reflns_limit_l_max 60
_diffrn_reflns_limit_l_min -60
_diffrn_reflns_number 193336
_diffrn_reflns_theta_full 26.00
_diffrn_reflns_theta_max 26.00
_diffrn_reflns_theta_min 1.33
_exptl_absorpt_coefficient_mu 0.793
_exptl_absorpt_correction_T_max 0.9540
_exptl_absorpt_correction_T_min 0.9040
_exptl_absorpt_correction_type empirical
_exptl_absorpt_process_details sadabs
_exptl_crystal_density_diffrn 1.431
_exptl_crystal_density_method 'not measured'
_exptl_crystal_description 'rectangular plate like'
_exptl_crystal_F_000 16480
_exptl_crystal_size_max 0.13
_exptl_crystal_size_mid 0.09
_exptl_crystal_size_min 0.06
_refine_diff_density_max 1.098
_refine_diff_density_min -0.635
_refine_diff_density_rms 0.142
_refine_ls_extinction_method none
_refine_ls_goodness_of_fit_ref 1.040
_refine_ls_hydrogen_treatment constr
_refine_ls_matrix_type fullcycle
_refine_ls_number_parameters 1040
_refine_ls_number_reflns 18769
_refine_ls_number_restraints 24
_refine_ls_restrained_S_all 1.042
_refine_ls_R_factor_all 0.3104
_refine_ls_R_factor_gt 0.1152
_refine_ls_shift/su_max 0.008
_refine_ls_shift/su_mean 0.002
_refine_ls_structure_factor_coef Fsqd
_refine_ls_weighting_details 'calc w=1/[\s^2^(Fo^2^)+(0.2000P)^2^+0.0000P] where P=(Fo^2^+2Fc^2^)/3'
_refine_ls_weighting_scheme calc
_refine_ls_wR_factor_gt 0.2819
_refine_ls_wR_factor_ref 0.4337
_reflns_number_gt 5366
_reflns_number_total 18769
_reflns_threshold_expression >2\s(I)
_cod_data_source_file 1860-5397-8-34-S2.cif
_cod_data_source_block complex-2a
_cod_depositor_comments
;
The following automatic conversions were performed:

'_symmetry_cell_setting' value 'Tetragonal' changed to 'tetragonal'
according to
/usr/data/users/saulius/automatic-downloads/retrospective/Beilstein/lib/dictionaries/cif_core.dic
dictionary named 'cif_core.dic' version 2.4.2 from 2011-04-26.

Automatic conversion script
Id: cif_fix_values 2281 2013-09-26 08:29:07Z andrius 
;
_cod_original_cell_volume 38179(16)
_cod_original_sg_symbol_H-M 'I 41/a'
_cod_database_code 4029730

loop_
_symmetry_equiv_pos_as_xyz
'x, y, z'
'-x+1/2, -y, z+1/2'
'-y+3/4, x+1/4, z+1/4'
'y+3/4, -x+3/4, z+3/4'
'x+1/2, y+1/2, z+1/2'
'-x+1, -y+1/2, z+1'
'-y+5/4, x+3/4, z+3/4'
'y+5/4, -x+5/4, z+5/4'
'-x, -y, -z'
'x-1/2, y, -z-1/2'
'y-3/4, -x-1/4, -z-1/4'
'-y-3/4, x-3/4, -z-3/4'
'-x+1/2, -y+1/2, -z+1/2'
'x, y+1/2, -z'
'y-1/4, -x+1/4, -z+1/4'
'-y-1/4, x-1/4, -z-1/4'

loop_
_atom_site_label
_atom_site_type_symbol
_atom_site_fract_x
_atom_site_fract_y
_atom_site_fract_z
_atom_site_U_iso_or_equiv
_atom_site_adp_type
_atom_site_occupancy
_atom_site_symmetry_multiplicity
_atom_site_calc_flag
_atom_site_refinement_flags
Ru1 Ru 0.48571(6) 0.62294(6) 0.84232(3) 0.1375(6) Uani 1 1 d .
Ru2 Ru 0.62878(5) 0.66299(5) 0.91712(3) 0.1166(5) Uani 1 1 d .
Ru3 Ru 0.18765(5) 0.53393(7) 1.02310(3) 0.1404(7) Uani 1 1 d .
Ru4 Ru 0.32600(5) 0.53871(5) 1.10461(2) 0.1033(5) Uani 1 1 d .
N1 N 0.4558(5) 0.6376(6) 0.8814(3) 0.102(4) Uani 1 1 d .
N2 N 0.4304(4) 0.6299(6) 0.9233(3) 0.097(4) Uani 1 1 d .
N3 N 0.5668(5) 0.6582(5) 0.9429(3) 0.100(4) Uani 1 1 d .
N4 N 0.5008(4) 0.6354(4) 0.9644(2) 0.087(3) Uani 1 1 d .
N5 N 0.3245(5) 0.5422(5) 0.9837(2) 0.101(4) Uani 1 1 d .
N6 N 0.2521(5) 0.5306(6) 0.9997(3) 0.113(4) Uani 1 1 d .
N7 N 0.3955(4) 0.5442(5) 1.0263(2) 0.087(3) Uani 1 1 d .
N8 N 0.3669(4) 0.5323(5) 1.0673(2) 0.088(3) Uani 1 1 d .
O1 O 0.5957(4) 0.6030(4) 0.8976(2) 0.105(3) Uani 1 1 d .
O2 O 0.5821(5) 0.6983(5) 0.8895(3) 0.133(5) Uani 1 1 d .
O3 O 0.5389(4) 0.5858(5) 0.8664(2) 0.115(4) Uani 1 1 d .
O4 O 0.5310(5) 0.6808(5) 0.8547(3) 0.147(5) Uani 1 1 d .
O5 O 0.2250(4) 0.4874(5) 1.0498(2) 0.136(4) Uani 1 1 d .
O6 O 0.2260(4) 0.5840(5) 1.0479(2) 0.115(4) Uani 1 1 d .
O7 O 0.2799(5) 0.4886(4) 1.0836(2) 0.110(4) Uani 1 1 d .
O8 O 0.2815(4) 0.5854(4) 1.08093(19) 0.098(3) Uani 1 1 d .
C1 C 0.4741(16) 0.5666(13) 0.8139(7) 0.204(16) Uani 1 1 d .
C2 C 0.4286(9) 0.5832(16) 0.8275(4) 0.173(12) Uani 1 1 d .
H2 H 0.4093 0.5633 0.8381 0.208 Uiso 1 1 calc R
C3 C 0.4187(10) 0.6299(15) 0.8230(5) 0.176(12) Uani 1 1 d .
H3 H 0.3891 0.6408 0.8290 0.211 Uiso 1 1 calc R
C4 C 0.449(2) 0.6646(11) 0.8098(7) 0.27(3) Uani 1 1 d D
C5 C 0.4902(17) 0.651(2) 0.7988(7) 0.24(2) Uani 1 1 d .
H5 H 0.5112 0.6726 0.7910 0.293 Uiso 1 1 calc R
C6 C 0.5008(13) 0.6019(19) 0.7993(5) 0.219(17) Uani 1 1 d .
H6 H 0.5273 0.5916 0.7895 0.263 Uiso 1 1 calc R
C7 C 0.4369(13) 0.7181(9) 0.8087(7) 0.29(2) Uani 1 1 d D
H7A H 0.4605 0.7359 0.8187 0.433 Uiso 1 1 calc R
H7B H 0.4060 0.7233 0.8167 0.433 Uiso 1 1 calc R
H7C H 0.4365 0.7286 0.7899 0.433 Uiso 1 1 calc R
C8 C 0.4771(15) 0.514(3) 0.8215(10) 0.39(3) Uani 1 1 d .
H8 H 0.4575 0.4990 0.8073 0.463 Uiso 1 1 calc R
C9 C 0.4629(12) 0.4923(9) 0.8434(6) 0.222(13) Uani 1 1 d .
H9A H 0.4789 0.4621 0.8448 0.333 Uiso 1 1 calc R
H9B H 0.4290 0.4872 0.8424 0.333 Uiso 1 1 calc R
H9C H 0.4703 0.5115 0.8591 0.333 Uiso 1 1 calc R
C10 C 0.5182(18) 0.5053(13) 0.8135(7) 0.37(2) Uani 1 1 d .
H10A H 0.5372 0.5338 0.8145 0.556 Uiso 1 1 calc R
H10B H 0.5171 0.4943 0.7949 0.556 Uiso 1 1 calc R
H10C H 0.5320 0.4810 0.8249 0.556 Uiso 1 1 calc R
C11 C 0.6875(7) 0.6459(8) 0.9471(6) 0.129(6) Uani 1 1 d .
C12 C 0.6992(6) 0.6294(8) 0.9193(7) 0.148(9) Uani 1 1 d .
H12 H 0.7074 0.5975 0.9168 0.178 Uiso 1 1 calc R
C13 C 0.6985(8) 0.6597(11) 0.8963(6) 0.154(9) Uani 1 1 d .
H13 H 0.7065 0.6471 0.8792 0.185 Uiso 1 1 calc R
C14 C 0.6872(9) 0.7045(12) 0.8980(6) 0.168(10) Uani 1 1 d .
C15 C 0.6746(7) 0.7242(9) 0.9244(9) 0.172(11) Uani 1 1 d .
H15 H 0.6659 0.7562 0.9255 0.206 Uiso 1 1 calc R
C16 C 0.6751(7) 0.6960(9) 0.9492(7) 0.157(9) Uani 1 1 d .
H16 H 0.6676 0.7096 0.9660 0.188 Uiso 1 1 calc R
C17 C 0.6842(10) 0.7381(11) 0.8748(7) 0.258(15) Uani 1 1 d .
H17A H 0.6935 0.7221 0.8582 0.387 Uiso 1 1 calc R
H17B H 0.7051 0.7647 0.8780 0.387 Uiso 1 1 calc R
H17C H 0.6519 0.7494 0.8730 0.387 Uiso 1 1 calc R
C18 C 0.6917(9) 0.6152(8) 0.9743(7) 0.181(11) Uani 1 1 d D
H18 H 0.6932 0.5814 0.9691 0.218 Uiso 1 1 calc R
C19 C 0.7406(9) 0.6291(9) 0.9869(6) 0.271(17) Uani 1 1 d D
H19A H 0.7479 0.6617 0.9823 0.407 Uiso 1 1 calc R
H19B H 0.7650 0.6085 0.9797 0.407 Uiso 1 1 calc R
H19C H 0.7392 0.6257 1.0065 0.407 Uiso 1 1 calc R
C20 C 0.6494(9) 0.6214(9) 0.9946(5) 0.181(9) Uani 1 1 d .
H20A H 0.6546 0.6017 1.0104 0.271 Uiso 1 1 calc R
H20B H 0.6202 0.6121 0.9858 0.271 Uiso 1 1 calc R
H20C H 0.6473 0.6543 1.0001 0.271 Uiso 1 1 calc R
C21 C 0.1440(8) 0.5713(14) 0.9935(8) 0.180(10) Uani 1 1 d D
C22 C 0.1436(9) 0.5185(17) 0.9876(6) 0.192(16) Uani 1 1 d .
H22 H 0.1479 0.5095 0.9694 0.230 Uiso 1 1 calc R
C23 C 0.1379(11) 0.4835(18) 1.0056(7) 0.25(2) Uani 1 1 d .
H23 H 0.1438 0.4517 1.0011 0.305 Uiso 1 1 calc R
C24 C 0.1222(14) 0.4978(17) 1.0321(8) 0.23(2) Uani 1 1 d .
C25 C 0.1165(8) 0.544(2) 1.0386(7) 0.21(2) Uani 1 1 d .
H25 H 0.1054 0.5523 1.0560 0.253 Uiso 1 1 calc R
C26 C 0.1268(9) 0.5818(13) 1.0199(7) 0.180(14) Uani 1 1 d .
H26 H 0.1221 0.6135 1.0251 0.216 Uiso 1 1 calc R
C27 C 0.1125(11) 0.4590(14) 1.0542(7) 0.29(2) Uani 1 1 d .
H27A H 0.1375 0.4598 1.0677 0.440 Uiso 1 1 calc R
H27B H 0.1118 0.4281 1.0456 0.440 Uiso 1 1 calc R
H27C H 0.0823 0.4652 1.0628 0.440 Uiso 1 1 calc R
C28 C 0.1622(14) 0.6071(16) 0.9718(7) 0.29(2) Uani 1 1 d D
H28 H 0.1870 0.5921 0.9606 0.351 Uiso 1 1 calc R
C29 C 0.1815(19) 0.6539(17) 0.9843(12) 0.47(5) Uani 1 1 d D
H29A H 0.1590 0.6792 0.9812 0.708 Uiso 1 1 calc R
H29B H 0.2115 0.6618 0.9759 0.708 Uiso 1 1 calc R
H29C H 0.1860 0.6498 1.0037 0.708 Uiso 1 1 calc R
C30 C 0.113(2) 0.615(2) 0.9533(10) 0.54(5) Uani 1 1 d .
H30A H 0.1163 0.6426 0.9421 0.809 Uiso 1 1 calc R
H30B H 0.0860 0.6186 0.9654 0.809 Uiso 1 1 calc R
H30C H 0.1079 0.5872 0.9419 0.809 Uiso 1 1 calc R
C31 C 0.3803(9) 0.5771(11) 1.1293(3) 0.123(6) Uani 1 1 d .
C32 C 0.3322(9) 0.5909(8) 1.1370(3) 0.123(6) Uani 1 1 d .
H32 H 0.3240 0.6232 1.1368 0.147 Uiso 1 1 calc R
C33 C 0.2972(9) 0.5568(9) 1.1449(3) 0.124(7) Uani 1 1 d .
H33 H 0.2669 0.5674 1.1498 0.148 Uiso 1 1 calc R
C34 C 0.3067(9) 0.5094(9) 1.1455(3) 0.122(6) Uani 1 1 d .
C35 C 0.3529(12) 0.4929(10) 1.1363(4) 0.151(9) Uani 1 1 d .
H35 H 0.3594 0.4603 1.1351 0.181 Uiso 1 1 calc R
C36 C 0.3868(9) 0.5256(11) 1.1295(4) 0.135(7) Uani 1 1 d .
H36 H 0.4168 0.5140 1.1246 0.162 Uiso 1 1 calc R
C37 C 0.2699(9) 0.4708(9) 1.1494(4) 0.177(9) Uani 1 1 d .
H37A H 0.2386 0.4838 1.1464 0.265 Uiso 1 1 calc R
H37B H 0.2721 0.4586 1.1678 0.265 Uiso 1 1 calc R
H37C H 0.2757 0.4455 1.1366 0.265 Uiso 1 1 calc R
C38 C 0.4174(8) 0.6080(12) 1.1218(5) 0.161(9) Uani 1 1 d .
H38 H 0.4391 0.5908 1.1095 0.193 Uiso 1 1 calc R
C39 C 0.4005(8) 0.6556(9) 1.1068(5) 0.178(9) Uani 1 1 d .
H39A H 0.3905 0.6481 1.0884 0.267 Uiso 1 1 calc R
H39B H 0.4264 0.6780 1.1062 0.267 Uiso 1 1 calc R
H39C H 0.3742 0.6693 1.1167 0.267 Uiso 1 1 calc R
C40 C 0.4463(9) 0.6268(9) 1.1460(6) 0.219(12) Uani 1 1 d .
H40A H 0.4253 0.6429 1.1586 0.329 Uiso 1 1 calc R
H40B H 0.4701 0.6489 1.1395 0.329 Uiso 1 1 calc R
H40C H 0.4616 0.6006 1.1552 0.329 Uiso 1 1 calc R
C41 C 0.4223(7) 0.6080(6) 0.9496(3) 0.092(5) Uani 1 1 d .
C42 C 0.4573(6) 0.6099(6) 0.9700(3) 0.088(4) Uani 1 1 d .
C43 C 0.4486(5) 0.5891(5) 0.9952(3) 0.078(4) Uani 1 1 d .
H43 H 0.4717 0.5900 1.0089 0.094 Uiso 1 1 calc R
C44 C 0.4056(6) 0.5671(5) 0.9995(3) 0.078(4) Uani 1 1 d .
C45 C 0.3708(6) 0.5666(5) 0.9795(3) 0.086(4) Uani 1 1 d .
C46 C 0.3788(5) 0.5859(5) 0.9544(3) 0.085(4) Uani 1 1 d .
H46 H 0.3557 0.5844 0.9407 0.102 Uiso 1 1 calc R
C47 C 0.4459(6) 0.6062(6) 0.9004(3) 0.099(5) Uani 1 1 d .
H47 H 0.4489 0.5732 0.8987 0.119 Uiso 1 1 calc R
C48 C 0.4317(6) 0.6789(7) 0.9176(4) 0.111(5) Uani 1 1 d .
H48 H 0.4233 0.7036 0.9294 0.133 Uiso 1 1 calc R
C49 C 0.4473(6) 0.6832(7) 0.8918(4) 0.117(6) Uani 1 1 d .
H49 H 0.4517 0.7118 0.8824 0.140 Uiso 1 1 calc R
C50 C 0.5349(6) 0.6246(6) 0.9458(3) 0.098(5) Uani 1 1 d .
H50 H 0.5356 0.5960 0.9361 0.117 Uiso 1 1 calc R
C51 C 0.5565(6) 0.6927(6) 0.9628(4) 0.105(5) Uani 1 1 d .
H51 H 0.5744 0.7199 0.9668 0.126 Uiso 1 1 calc R
C52 C 0.5147(7) 0.6787(6) 0.9753(3) 0.108(5) Uani 1 1 d .
H52 H 0.4985 0.6956 0.9888 0.129 Uiso 1 1 calc R
C53 C 0.3700(5) 0.5624(6) 1.0481(3) 0.092(5) Uani 1 1 d .
H53 H 0.3568 0.5929 1.0486 0.111 Uiso 1 1 calc R
C54 C 0.4078(6) 0.4978(6) 1.0344(3) 0.096(5) Uani 1 1 d .
H54 H 0.4251 0.4758 1.0241 0.115 Uiso 1 1 calc R
C55 C 0.3903(6) 0.4909(6) 1.0593(3) 0.100(5) Uani 1 1 d .
H55 H 0.3932 0.4632 1.0697 0.120 Uiso 1 1 calc R
C56 C 0.2876(6) 0.5598(6) 1.0005(3) 0.098(5) Uani 1 1 d .
H56 H 0.2887 0.5879 1.0106 0.117 Uiso 1 1 calc R
C57 C 0.2631(7) 0.4937(7) 0.9815(4) 0.118(6) Uani 1 1 d .
H57 H 0.2431 0.4685 0.9767 0.142 Uiso 1 1 calc R
C58 C 0.3082(7) 0.5010(7) 0.9721(4) 0.123(6) Uani 1 1 d .
H58 H 0.3248 0.4815 0.9600 0.147 Uiso 1 1 calc R
C59 C 0.5597(9) 0.6697(9) 0.8745(6) 0.134(8) Uani 1 1 d .
C60 C 0.5664(8) 0.6144(8) 0.8797(4) 0.111(6) Uani 1 1 d .
C61 C 0.2540(7) 0.5082(8) 1.0669(4) 0.105(6) Uani 1 1 d .
C62 C 0.2518(7) 0.5631(7) 1.0650(4) 0.100(5) Uani 1 1 d .
S1 S 0.4509(2) 0.9743(2) 0.05745(14) 0.153(2) Uani 1 1 d .
C1S C 0.4738(10) 0.9192(16) 0.0683(6) 0.226(18) Uani 1 1 d U
F1 F 0.5174(5) 0.9127(5) 0.0614(3) 0.195(6) Uani 1 1 d .
F2 F 0.4456(8) 0.8850(7) 0.0560(5) 0.298(11) Uani 1 1 d .
F3 F 0.4681(5) 0.9144(6) 0.0949(3) 0.253(9) Uani 1 1 d .
O1S O 0.4816(6) 1.0079(7) 0.0717(4) 0.223(8) Uani 1 1 d .
O2S O 0.4586(5) 0.9708(6) 0.0269(2) 0.191(7) Uani 1 1 d .
O3S O 0.4031(5) 0.9771(6) 0.0667(3) 0.202(8) Uani 1 1 d .
S2 S 0.6415(2) 0.7951(2) 0.00490(12) 0.1340(17) Uani 1 1 d .
C2S C 0.5975(12) 0.7760(9) 0.0310(6) 0.168(9) Uani 1 1 d .
F4 F 0.6170(6) 0.7723(5) 0.0560(3) 0.217(7) Uani 1 1 d .
F5 F 0.5643(5) 0.8123(6) 0.0350(3) 0.211(6) Uani 1 1 d .
F6 F 0.5782(8) 0.7358(7) 0.0241(4) 0.286(10) Uani 1 1 d .
O4S O 0.6582(4) 0.8396(4) 0.0145(2) 0.140(4) Uani 1 1 d .
O5S O 0.6123(5) 0.7966(4) -0.0192(3) 0.152(5) Uani 1 1 d .
O6S O 0.6741(6) 0.7556(5) 0.0063(3) 0.199(6) Uani 1 1 d .
S3 S 0.1474(3) 0.5534(2) 0.12467(15) 0.147(2) Uani 1 1 d D
C3S C 0.1192(13) 0.5022(14) 0.1458(8) 0.32(3) Uani 1 1 d D
F7 F 0.1494(8) 0.4895(11) 0.1621(6) 0.376(17) Uani 1 1 d .
F8 F 0.0911(7) 0.5356(12) 0.1635(4) 0.361(16) Uani 1 1 d .
F9 F 0.0890(10) 0.4854(8) 0.1306(7) 0.337(14) Uani 1 1 d .
O7S O 0.1096(7) 0.5736(7) 0.1112(5) 0.250(10) Uani 1 1 d .
O8S O 0.1771(6) 0.5262(7) 0.1067(3) 0.228(8) Uani 1 1 d .
O9S O 0.1728(6) 0.5800(8) 0.1429(3) 0.252(11) Uani 1 1 d .
S4 S 0.1243(6) 0.4013(5) 0.9410(3) 0.251(6) Uani 1 1 d D
F10 F 0.0585(9) 0.4466(9) 0.9776(5) 0.409(13) Uani 1 1 d D
F11 F 0.0372(8) 0.4044(9) 0.9425(5) 0.453(13) Uani 1 1 d D
F12 F 0.0895(9) 0.3714(9) 0.9738(6) 0.502(17) Uani 1 1 d D
C4S C 0.0685(7) 0.4100(9) 0.9631(5) 0.41(3) Uani 1 1 d DU
O10S O 0.1594(10) 0.4120(16) 0.9554(7) 0.36(2) Uani 1 1 d .
O11S O 0.1112(11) 0.4538(12) 0.9297(6) 0.409(13) Uani 1 1 d .
O12S O 0.1182(7) 0.3867(7) 0.9137(4) 0.284(9) Uani 1 1 d .

loop_
_atom_site_aniso_label
_atom_site_aniso_U_11
_atom_site_aniso_U_22
_atom_site_aniso_U_33
_atom_site_aniso_U_23
_atom_site_aniso_U_13
_atom_site_aniso_U_12
Ru1 0.1498(14) 0.1859(16) 0.0767(9) 0.0171(9) 0.0167(9) 0.0416(12)
Ru2 0.1053(11) 0.0971(10) 0.1475(13) 0.0005(9) 0.0326(9) 0.0061(8)
Ru3 0.0983(11) 0.2220(18) 0.1010(11) -0.0620(11) 0.0061(8) -0.0228(11)
Ru4 0.1183(11) 0.1239(11) 0.0676(7) -0.0172(7) 0.0120(7) 0.0291(8)
N1 0.114(10) 0.121(11) 0.071(9) -0.006(9) 0.003(7) 0.017(9)
N2 0.087(9) 0.108(12) 0.097(11) 0.006(9) 0.000(7) 0.006(7)
N3 0.105(10) 0.085(9) 0.109(10) -0.016(8) 0.029(8) -0.008(8)
N4 0.081(9) 0.089(9) 0.092(9) -0.012(7) 0.012(7) 0.000(7)
N5 0.099(11) 0.139(12) 0.065(8) -0.020(8) -0.008(8) 0.001(10)
N6 0.095(10) 0.161(14) 0.081(9) -0.037(9) 0.004(7) -0.025(10)
N7 0.094(9) 0.099(10) 0.069(8) -0.009(7) 0.005(7) -0.004(7)
N8 0.113(10) 0.096(10) 0.054(7) -0.006(7) 0.010(6) 0.014(8)
O1 0.107(9) 0.105(8) 0.103(8) 0.008(7) 0.014(7) 0.016(7)
O2 0.138(12) 0.109(11) 0.151(13) 0.019(9) 0.027(9) 0.013(9)
O3 0.131(10) 0.122(10) 0.092(8) 0.008(7) 0.011(7) 0.024(8)
O4 0.143(12) 0.142(11) 0.158(13) 0.054(10) 0.044(10) 0.017(9)
O5 0.133(10) 0.173(12) 0.103(8) -0.046(8) 0.029(7) -0.047(9)
O6 0.095(8) 0.158(11) 0.092(8) -0.032(7) -0.016(6) 0.025(7)
O7 0.125(10) 0.107(9) 0.097(9) -0.005(7) 0.032(7) 0.014(7)
O8 0.103(8) 0.113(8) 0.078(6) -0.032(6) -0.003(6) 0.022(6)
C1 0.27(4) 0.19(3) 0.15(2) -0.06(2) -0.12(3) 0.09(3)
C2 0.15(2) 0.29(4) 0.081(13) -0.04(2) -0.018(13) 0.07(2)
C3 0.16(2) 0.27(3) 0.099(19) -0.01(2) -0.030(16) 0.10(3)
C4 0.33(6) 0.35(6) 0.13(3) 0.13(4) -0.07(3) -0.01(5)
C5 0.31(5) 0.26(5) 0.17(3) -0.05(4) 0.04(3) -0.07(4)
C6 0.31(4) 0.26(4) 0.091(16) -0.02(2) 0.08(2) -0.03(4)
C7 0.45(5) 0.14(2) 0.27(3) 0.07(2) -0.13(3) 0.05(3)
C8 0.24(4) 0.67(9) 0.25(5) -0.02(5) 0.08(4) 0.07(5)
C9 0.33(4) 0.13(2) 0.20(3) -0.010(19) 0.00(3) -0.02(2)
C10 0.66(7) 0.24(3) 0.21(3) 0.04(3) -0.12(4) -0.03(4)
C11 0.102(14) 0.098(17) 0.19(2) -0.003(16) -0.022(14) -0.005(11)
C12 0.100(14) 0.120(19) 0.22(3) -0.05(2) 0.002(16) 0.034(12)
C13 0.139(18) 0.14(2) 0.18(2) 0.04(2) 0.024(16) 0.026(16)
C14 0.16(2) 0.14(2) 0.20(3) 0.03(2) 0.10(2) -0.004(18)
C15 0.103(16) 0.13(2) 0.28(4) 0.00(3) 0.04(2) -0.026(14)
C16 0.122(17) 0.103(19) 0.24(3) -0.016(18) 0.016(17) -0.020(14)
C17 0.23(3) 0.21(3) 0.33(4) 0.05(3) 0.10(3) -0.06(2)
C18 0.17(2) 0.105(16) 0.27(3) 0.01(2) -0.07(2) 0.009(16)
C19 0.23(3) 0.22(3) 0.36(4) -0.02(3) -0.20(3) 0.00(2)
C20 0.20(2) 0.20(2) 0.145(19) -0.003(17) 0.002(18) 0.05(2)
C21 0.077(15) 0.26(3) 0.20(3) -0.06(3) -0.031(18) -0.019(17)
C22 0.110(18) 0.36(5) 0.103(19) -0.11(3) -0.035(16) 0.01(2)
C23 0.16(2) 0.48(7) 0.13(2) -0.12(4) -0.04(2) -0.08(3)
C24 0.24(4) 0.30(5) 0.16(3) -0.09(3) -0.05(3) -0.02(3)
C25 0.074(14) 0.43(7) 0.13(2) -0.06(3) 0.031(14) -0.02(3)
C26 0.096(18) 0.31(4) 0.13(2) -0.09(3) -0.017(16) 0.05(2)
C27 0.21(3) 0.44(6) 0.23(4) 0.06(4) 0.01(3) -0.10(3)
C28 0.21(4) 0.42(6) 0.25(4) 0.13(4) -0.08(3) -0.03(4)
C29 0.43(7) 0.33(6) 0.66(10) -0.20(7) 0.25(7) -0.15(6)
C30 0.63(10) 0.58(10) 0.41(7) -0.02(6) -0.38(8) 0.17(8)
C31 0.108(19) 0.18(2) 0.078(11) -0.024(13) 0.005(11) 0.030(17)
C32 0.17(2) 0.16(2) 0.043(9) -0.031(11) 0.007(10) 0.036(17)
C33 0.18(2) 0.130(18) 0.064(10) -0.006(11) 0.025(11) 0.045(17)
C34 0.17(2) 0.127(19) 0.070(10) 0.020(11) 0.027(11) 0.023(17)
C35 0.20(3) 0.17(2) 0.075(13) -0.007(14) -0.007(15) 0.08(2)
C36 0.15(2) 0.15(2) 0.096(14) -0.039(14) 0.007(14) 0.028(18)
C37 0.20(2) 0.19(2) 0.143(19) 0.029(16) 0.027(17) 0.05(2)
C38 0.104(17) 0.28(3) 0.101(16) -0.064(18) -0.006(13) 0.01(2)
C39 0.16(2) 0.22(3) 0.16(2) -0.053(19) -0.003(16) -0.054(19)
C40 0.20(3) 0.24(3) 0.21(3) -0.02(2) -0.09(2) -0.01(2)
C41 0.104(14) 0.094(12) 0.078(11) 0.008(9) 0.012(10) 0.020(10)
C42 0.075(11) 0.124(13) 0.066(10) -0.017(9) 0.008(9) 0.011(10)
C43 0.081(11) 0.089(10) 0.065(9) -0.003(7) -0.003(8) -0.004(8)
C44 0.088(11) 0.082(10) 0.063(9) -0.013(8) -0.005(9) 0.015(9)
C45 0.081(11) 0.111(12) 0.067(10) -0.024(8) 0.008(9) -0.015(9)
C46 0.083(11) 0.113(12) 0.059(9) -0.020(8) 0.002(8) -0.017(9)
C47 0.143(14) 0.100(12) 0.056(9) 0.011(9) 0.018(9) 0.008(10)
C48 0.126(14) 0.093(14) 0.115(15) -0.012(11) 0.008(12) 0.014(10)
C49 0.148(15) 0.121(17) 0.082(12) 0.003(11) 0.028(10) 0.005(12)
C50 0.085(11) 0.101(13) 0.106(12) -0.026(10) 0.021(10) -0.006(10)
C51 0.083(12) 0.098(13) 0.135(14) -0.004(11) 0.026(10) -0.015(10)
C52 0.128(15) 0.083(12) 0.113(13) -0.037(10) 0.000(11) 0.010(10)
C53 0.113(12) 0.092(12) 0.072(10) -0.018(9) 0.005(9) 0.028(9)
C54 0.127(13) 0.088(12) 0.073(10) -0.025(9) 0.004(9) 0.022(10)
C55 0.126(13) 0.096(13) 0.077(11) -0.007(9) 0.021(9) 0.015(10)
C56 0.097(12) 0.110(13) 0.087(11) -0.039(9) -0.014(10) -0.011(11)
C57 0.105(15) 0.136(16) 0.113(13) -0.043(12) -0.008(11) -0.036(12)
C58 0.097(14) 0.143(16) 0.129(14) -0.063(13) -0.001(11) -0.022(12)
C59 0.110(19) 0.13(3) 0.16(3) 0.041(18) 0.060(17) 0.026(16)
C60 0.133(18) 0.102(18) 0.098(14) 0.002(13) 0.035(13) -0.004(14)
C61 0.107(16) 0.125(19) 0.082(13) -0.042(12) 0.037(11) -0.010(13)
C62 0.098(14) 0.108(16) 0.096(14) -0.030(11) 0.025(11) 0.005(11)
S1 0.136(5) 0.181(6) 0.142(5) 0.034(5) 0.009(4) 0.025(4)
C1S 0.13(2) 0.44(6) 0.11(2) 0.13(3) -0.035(16) 0.03(3)
F1 0.164(11) 0.265(14) 0.157(11) 0.067(10) 0.038(9) 0.043(11)
F2 0.35(3) 0.232(18) 0.31(2) 0.078(16) -0.09(2) -0.084(17)
F3 0.189(12) 0.42(2) 0.154(11) 0.165(14) 0.042(9) 0.088(13)
O1S 0.178(15) 0.28(2) 0.217(17) -0.080(16) -0.052(13) 0.005(14)
O2S 0.214(14) 0.273(17) 0.087(9) 0.065(10) 0.003(9) 0.085(13)
O3S 0.105(10) 0.265(18) 0.236(17) 0.115(14) 0.068(11) 0.064(10)
S2 0.192(6) 0.095(4) 0.115(4) 0.002(3) -0.006(4) 0.014(4)
C2S 0.24(3) 0.12(2) 0.15(2) 0.026(17) -0.02(2) 0.01(2)
F4 0.266(16) 0.261(17) 0.126(10) 0.067(11) -0.031(10) 0.005(12)
F5 0.195(13) 0.245(16) 0.193(13) 0.068(12) 0.003(10) 0.038(12)
F6 0.41(3) 0.211(16) 0.232(17) 0.055(14) 0.035(17) -0.133(18)
O4S 0.174(12) 0.115(9) 0.130(9) -0.013(8) -0.002(8) -0.018(8)
O5S 0.225(14) 0.112(9) 0.120(10) 0.011(8) -0.015(10) -0.012(9)
O6S 0.258(17) 0.154(12) 0.186(14) -0.013(11) 0.008(12) 0.077(13)
S3 0.152(6) 0.158(5) 0.132(5) -0.019(4) 0.037(5) 0.011(4)
C3S 0.11(3) 0.68(11) 0.16(3) 0.01(4) 0.01(2) 0.05(4)
F7 0.194(19) 0.53(4) 0.40(3) 0.23(3) 0.09(2) 0.06(2)
F8 0.218(18) 0.68(5) 0.187(16) 0.07(2) 0.102(15) 0.03(2)
F9 0.28(3) 0.246(19) 0.48(5) 0.06(2) 0.09(3) -0.023(19)
O7S 0.167(16) 0.25(2) 0.34(3) 0.080(18) 0.071(17) 0.040(14)
O8S 0.204(16) 0.31(2) 0.166(14) -0.065(14) 0.055(13) 0.000(15)
O9S 0.213(18) 0.38(3) 0.162(14) -0.144(18) 0.019(12) -0.039(18)
S4 0.38(2) 0.208(9) 0.163(9) -0.061(8) 0.050(11) -0.026(11)
F10 0.27(2) 0.56(4) 0.40(3) -0.08(3) -0.04(2) -0.06(3)
F11 0.40(3) 0.62(3) 0.34(3) -0.10(3) 0.07(2) -0.22(3)
F12 0.35(3) 0.57(4) 0.59(4) 0.25(3) 0.10(3) 0.05(2)
C4S 0.28(5) 0.48(6) 0.45(5) -0.17(4) -0.12(4) -0.21(5)
O10S 0.20(3) 0.67(5) 0.20(3) 0.00(3) 0.04(2) 0.02(3)
O11S 0.49(4) 0.40(3) 0.34(3) -0.02(3) -0.01(3) -0.15(3)
O12S 0.32(2) 0.33(2) 0.200(18) -0.158(17) 0.052(16) -0.045(17)

loop_
_atom_type_symbol
_atom_type_description
_atom_type_scat_dispersion_real
_atom_type_scat_dispersion_imag
_atom_type_scat_source
C C 0.0033 0.0016 'International Tables Vol C Tables 4.2.6.8 and 6.1.1.4'
H H 0.0000 0.0000 'International Tables Vol C Tables 4.2.6.8 and 6.1.1.4'
N N 0.0061 0.0033 'International Tables Vol C Tables 4.2.6.8 and 6.1.1.4'
O O 0.0106 0.0060 'International Tables Vol C Tables 4.2.6.8 and 6.1.1.4'
F F 0.0171 0.0103 'International Tables Vol C Tables 4.2.6.8 and 6.1.1.4'
S S 0.1246 0.1234 'International Tables Vol C Tables 4.2.6.8 and 6.1.1.4'
Ru Ru -1.2594 0.8363 'International Tables Vol C Tables 4.2.6.8 and 6.1.1.4'

loop_
_geom_angle_atom_site_label_1
_geom_angle_atom_site_label_2
_geom_angle_atom_site_label_3
_geom_angle
C2 Ru1 N1 96.4(7)
C2 Ru1 C3 37.8(10)
N1 Ru1 C3 91.9(8)
C2 Ru1 C1 42.1(12)
N1 Ru1 C1 132.1(16)
C3 Ru1 C1 68.9(10)
C2 Ru1 O4 163.3(13)
N1 Ru1 O4 80.5(5)
C3 Ru1 O4 125.6(13)
C1 Ru1 O4 146.6(15)
C2 Ru1 O3 117.4(13)
N1 Ru1 O3 82.9(5)
C3 Ru1 O3 154.1(13)
C1 Ru1 O3 95.9(8)
O4 Ru1 O3 78.7(6)
C2 Ru1 C4 71.2(13)
N1 Ru1 C4 111.0(14)
C3 Ru1 C4 38.8(13)
C1 Ru1 C4 81.4(12)
O4 Ru1 C4 94.4(12)
O3 Ru1 C4 163.4(17)
C2 Ru1 C6 71.1(12)
N1 Ru1 C6 167.3(11)
C3 Ru1 C6 76.7(12)
C1 Ru1 C6 38.3(11)
O4 Ru1 C6 110.7(12)
O3 Ru1 C6 104.8(12)
C4 Ru1 C6 63.3(15)
C2 Ru1 C5 84.3(13)
N1 Ru1 C5 143.0(15)
C3 Ru1 C5 66.3(13)
C1 Ru1 C5 69.5(14)
O4 Ru1 C5 88.4(11)
O3 Ru1 C5 129.5(14)
C4 Ru1 C5 34.4(14)
C6 Ru1 C5 36.3(12)
O2 Ru2 N3 84.5(5)
O2 Ru2 O1 79.4(5)
N3 Ru2 O1 82.0(5)
O2 Ru2 C15 95.7(10)
N3 Ru2 C15 115.5(10)
O1 Ru2 C15 161.5(11)
O2 Ru2 C12 141.8(10)
N3 Ru2 C12 132.3(10)
O1 Ru2 C12 94.3(6)
C15 Ru2 C12 78.4(8)
O2 Ru2 C13 105.7(8)
N3 Ru2 C13 169.7(8)
O1 Ru2 C13 98.4(8)
C15 Ru2 C13 65.5(10)
C12 Ru2 C13 37.4(8)
O2 Ru2 C14 86.6(9)
N3 Ru2 C14 151.3(10)
O1 Ru2 C14 123.0(9)
C15 Ru2 C14 38.5(9)
C12 Ru2 C14 65.2(10)
C13 Ru2 C14 34.2(7)
O2 Ru2 C16 127.6(8)
N3 Ru2 C16 94.9(8)
O1 Ru2 C16 152.6(8)
C15 Ru2 C16 38.3(9)
C12 Ru2 C16 67.6(8)
C13 Ru2 C16 80.0(10)
C14 Ru2 C16 69.5(10)
O2 Ru2 C11 164.0(7)
N3 Ru2 C11 101.3(8)
O1 Ru2 C11 116.0(7)
C15 Ru2 C11 68.3(10)
C12 Ru2 C11 38.6(7)
C13 Ru2 C11 69.2(9)
C14 Ru2 C11 81.2(10)
C16 Ru2 C11 37.7(7)
O5 Ru3 N6 83.4(5)
O5 Ru3 O6 78.9(5)
N6 Ru3 O6 84.7(5)
O5 Ru3 C25 109.0(13)
N6 Ru3 C25 167.3(12)
O6 Ru3 C25 100.1(11)
O5 Ru3 C21 170.9(10)
N6 Ru3 C21 98.1(10)
O6 Ru3 C21 110.2(10)
C25 Ru3 C21 69.2(12)
O5 Ru3 C23 99.2(14)
N6 Ru3 C23 107.7(10)
O6 Ru3 C23 167.2(10)
C25 Ru3 C23 68.4(14)
C21 Ru3 C23 71.8(14)
O5 Ru3 C24 90.4(13)
N6 Ru3 C24 144.4(12)
O6 Ru3 C24 128.5(11)
C25 Ru3 C24 36.8(12)
C21 Ru3 C24 83.2(14)
C23 Ru3 C24 38.8(11)
O5 Ru3 C22 130.5(13)
N6 Ru3 C22 92.5(9)
O6 Ru3 C22 150.1(14)
C25 Ru3 C22 77.4(10)
C21 Ru3 C22 40.7(11)
C23 Ru3 C22 35.6(13)
C24 Ru3 C22 65.4(13)
O5 Ru3 C26 144.2(10)
N6 Ru3 C26 130.5(12)
O6 Ru3 C26 91.7(8)
C25 Ru3 C26 38.3(12)
C21 Ru3 C26 37.8(9)
C23 Ru3 C26 82.5(14)
C24 Ru3 C26 68.6(15)
C22 Ru3 C26 67.7(11)
C36 Ru4 O8 151.6(9)
C36 Ru4 C35 37.1(7)
O8 Ru4 C35 163.1(9)
C36 Ru4 C32 68.5(8)
O8 Ru4 C32 91.7(6)
C35 Ru4 C32 81.2(8)
C36 Ru4 N8 92.5(7)
O8 Ru4 N8 84.5(4)
C35 Ru4 N8 111.9(8)
C32 Ru4 N8 129.1(8)
C36 Ru4 O7 129.5(9)
O8 Ru4 O7 78.1(4)
C35 Ru4 O7 99.4(10)
C32 Ru4 O7 146.4(7)
N8 Ru4 O7 82.1(4)
C36 Ru4 C33 79.6(8)
O8 Ru4 C33 97.5(6)
C35 Ru4 C33 67.6(8)
C32 Ru4 C33 38.1(6)
N8 Ru4 C33 167.0(8)
O7 Ru4 C33 110.9(8)
C36 Ru4 C31 39.0(7)
O8 Ru4 C31 113.4(8)
C35 Ru4 C31 69.9(9)
C32 Ru4 C31 38.7(7)
N8 Ru4 C31 97.8(6)
O7 Ru4 C31 168.5(8)
C33 Ru4 C31 69.5(8)
C36 Ru4 C34 67.5(8)
O8 Ru4 C34 124.5(7)
C35 Ru4 C34 38.6(7)
C32 Ru4 C34 67.1(8)
N8 Ru4 C34 148.8(8)
O7 Ru4 C34 92.4(7)
C33 Ru4 C34 35.7(6)
C31 Ru4 C34 81.8(9)
C47 N1 C49 108.6(13)
C47 N1 Ru1 126.3(12)
C49 N1 Ru1 124.9(12)
C47 N2 C48 107.7(14)
C47 N2 C41 124.9(14)
C48 N2 C41 126.6(15)
C50 N3 C51 106.3(13)
C50 N3 Ru2 131.4(11)
C51 N3 Ru2 122.1(11)
C50 N4 C52 104.9(13)
C50 N4 C42 128.0(13)
C52 N4 C42 127.0(14)
C58 N5 C56 106.8(14)
C58 N5 C45 128.9(14)
C56 N5 C45 124.2(14)
C56 N6 C57 108.5(14)
C56 N6 Ru3 127.5(13)
C57 N6 Ru3 124.0(13)
C53 N7 C54 104.7(12)
C53 N7 C44 128.2(14)
C54 N7 C44 127.0(12)
C53 N8 C55 108.5(12)
C53 N8 Ru4 127.4(11)
C55 N8 Ru4 123.8(11)
C60 O1 Ru2 113.4(13)
C59 O2 Ru2 112.4(16)
C60 O3 Ru1 112.7(13)
C59 O4 Ru1 113.2(16)
C61 O5 Ru3 115.2(14)
C62 O6 Ru3 111.2(13)
C61 O7 Ru4 112.1(12)
C62 O8 Ru4 113.7(12)
C6 C1 C2 117(3)
C6 C1 C8 140(4)
C2 C1 C8 104(4)
C6 C1 Ru1 74.4(17)
C2 C1 Ru1 67.2(14)
C8 C1 Ru1 123(3)
C3 C2 C1 113(3)
C3 C2 Ru1 72(2)
C1 C2 Ru1 70.7(15)
C3 C2 H2 123.3
C1 C2 H2 123.3
Ru1 C2 H2 125.1
C2 C3 C4 127(3)
C2 C3 Ru1 69.8(16)
C4 C3 Ru1 74.8(18)
C2 C3 H3 116.5
C4 C3 H3 116.5
Ru1 C3 H3 132.9
C5 C4 C3 120(3)
C5 C4 C7 118(5)
C3 C4 C7 123(5)
C5 C4 Ru1 75(2)
C3 C4 Ru1 66.4(13)
C7 C4 Ru1 130(2)
C4 C5 C6 118(4)
C4 C5 Ru1 71(2)
C6 C5 Ru1 70(2)
C4 C5 H5 121.2
C6 C5 H5 121.2
Ru1 C5 H5 130.1
C1 C6 C5 125(4)
C1 C6 Ru1 67.3(15)
C5 C6 Ru1 74(2)
C1 C6 H6 117.4
C5 C6 H6 117.4
Ru1 C6 H6 136.3
C4 C7 H7A 109.5
C4 C7 H7B 109.5
H7A C7 H7B 109.5
C4 C7 H7C 109.5
H7A C7 H7C 109.5
H7B C7 H7C 109.5
C9 C8 C10 117(6)
C9 C8 C1 130(4)
C10 C8 C1 100(5)
C9 C8 H8 102.2
C10 C8 H8 102.2
C1 C8 H8 102.2
C8 C9 H9A 109.5
C8 C9 H9B 109.5
H9A C9 H9B 109.5
C8 C9 H9C 109.5
H9A C9 H9C 109.5
H9B C9 H9C 109.5
C8 C10 H10A 109.5
C8 C10 H10B 109.5
H10A C10 H10B 109.5
C8 C10 H10C 109.5
H10A C10 H10C 109.5
H10B C10 H10C 109.5
C16 C11 C12 115(2)
C16 C11 C18 119(3)
C12 C11 C18 126(2)
C16 C11 Ru2 70.3(13)
C12 C11 Ru2 68.2(12)
C18 C11 Ru2 135.5(14)
C13 C12 C11 123(2)
C13 C12 Ru2 72.0(13)
C11 C12 Ru2 73.2(11)
C13 C12 H12 118.4
C11 C12 H12 118.4
Ru2 C12 H12 129.0
C14 C13 C12 122(3)
C14 C13 Ru2 73.3(15)
C12 C13 Ru2 70.6(12)
C14 C13 H13 118.9
C12 C13 H13 118.9
Ru2 C13 H13 129.8
C13 C14 C15 119(3)
C13 C14 C17 126(3)
C15 C14 C17 115(3)
C13 C14 Ru2 72.5(15)
C15 C14 Ru2 69.1(12)
C17 C14 Ru2 128(2)
C14 C15 C16 122(3)
C14 C15 Ru2 72.3(15)
C16 C15 Ru2 73.2(14)
C14 C15 H15 118.8
C16 C15 H15 118.8
Ru2 C15 H15 128.0
C11 C16 C15 118(3)
C11 C16 Ru2 72.0(12)
C15 C16 Ru2 68.6(15)
C11 C16 H16 120.8
C15 C16 H16 120.8
Ru2 C16 H16 131.2
C14 C17 H17A 109.5
C14 C17 H17B 109.5
H17A C17 H17B 109.5
C14 C17 H17C 109.5
H17A C17 H17C 109.5
H17B C17 H17C 109.5
C19 C18 C20 113(3)
C19 C18 C11 105(2)
C20 C18 C11 114.7(19)
C19 C18 H18 107.9
C20 C18 H18 107.9
C11 C18 H18 107.9
C18 C19 H19A 109.5
C18 C19 H19B 109.5
H19A C19 H19B 109.5
C18 C19 H19C 109.5
H19A C19 H19C 109.5
H19B C19 H19C 109.5
C18 C20 H20A 109.5
C18 C20 H20B 109.5
H20A C20 H20B 109.5
C18 C20 H20C 109.5
H20A C20 H20C 109.5
H20B C20 H20C 109.5
C26 C21 C22 112(3)
C26 C21 C28 127(4)
C22 C21 C28 121(4)
C26 C21 Ru3 71.5(17)
C22 C21 Ru3 69.9(15)
C28 C21 Ru3 125.8(17)
C23 C22 C21 127(3)
C23 C22 Ru3 71.8(17)
C21 C22 Ru3 69.4(16)
C23 C22 H22 116.5
C21 C22 H22 116.5
Ru3 C22 H22 138.0
C22 C23 C24 115(5)
C22 C23 Ru3 73(2)
C24 C23 Ru3 70(2)
C22 C23 H23 122.3
C24 C23 H23 122.3
Ru3 C23 H23 127.1
C25 C24 C23 121(5)
C25 C24 C27 119(4)
C23 C24 C27 119(4)
C25 C24 Ru3 72(2)
C23 C24 Ru3 71(2)
C27 C24 Ru3 128(2)
C24 C25 C26 122(4)
C24 C25 Ru3 71(2)
C26 C25 Ru3 71.7(14)
C24 C25 H25 118.8
C26 C25 H25 118.8
Ru3 C25 H25 131.5
C21 C26 C25 120(3)
C21 C26 Ru3 70.6(16)
C25 C26 Ru3 70.0(18)
C21 C26 H26 119.8
C25 C26 H26 119.8
Ru3 C26 H26 132.6
C24 C27 H27A 109.5
C24 C27 H27B 109.5
H27A C27 H27B 109.5
C24 C27 H27C 109.5
H27A C27 H27C 109.5
H27B C27 H27C 109.5
C29 C28 C21 113(4)
C29 C28 C30 113(4)
C21 C28 C30 100(3)
C29 C28 H28 109.8
C21 C28 H28 109.8
C30 C28 H28 109.8
C28 C29 H29A 109.5
C28 C29 H29B 109.5
H29A C29 H29B 109.5
C28 C29 H29C 109.5
H29A C29 H29C 109.5
H29B C29 H29C 109.5
C28 C30 H30A 109.5
C28 C30 H30B 109.5
H30A C30 H30B 109.5
C28 C30 H30C 109.5
H30A C30 H30C 109.5
H30B C30 H30C 109.5
C38 C31 C36 121(2)
C38 C31 C32 126(3)
C36 C31 C32 112(2)
C38 C31 Ru4 131.6(14)
C36 C31 Ru4 67.0(13)
C32 C31 Ru4 68.6(12)
C33 C32 C31 122(2)
C33 C32 Ru4 71.8(11)
C31 C32 Ru4 72.8(12)
C33 C32 H32 119.0
C31 C32 H32 119.0
Ru4 C32 H32 128.9
C34 C33 C32 122(2)
C34 C33 Ru4 73.7(10)
C32 C33 Ru4 70.0(10)
C34 C33 H33 119.0
C32 C33 H33 119.0
Ru4 C33 H33 129.9
C33 C34 C35 119(2)
C33 C34 C37 125(2)
C35 C34 C37 115(3)
C33 C34 Ru4 70.5(10)
C35 C34 Ru4 67.8(10)
C37 C34 Ru4 123.0(14)
C36 C35 C34 119(2)
C36 C35 Ru4 70.6(14)
C34 C35 Ru4 73.6(11)
C36 C35 H35 120.5
C34 C35 H35 120.5
Ru4 C35 H35 127.3
C35 C36 C31 126(2)
C35 C36 Ru4 72.3(14)
C31 C36 Ru4 73.9(14)
C35 C36 H36 117.2
C31 C36 H36 117.2
Ru4 C36 H36 129.4
C34 C37 H37A 109.5
C34 C37 H37B 109.5
H37A C37 H37B 109.5
C34 C37 H37C 109.5
H37A C37 H37C 109.5
H37B C37 H37C 109.5
C31 C38 C40 114(2)
C31 C38 C39 115(2)
C40 C38 C39 103(2)
C31 C38 H38 108.4
C40 C38 H38 108.4
C39 C38 H38 108.4
C38 C39 H39A 109.5
C38 C39 H39B 109.5
H39A C39 H39B 109.5
C38 C39 H39C 109.5
H39A C39 H39C 109.5
H39B C39 H39C 109.5
C38 C40 H40A 109.5
C38 C40 H40B 109.5
H40A C40 H40B 109.5
C38 C40 H40C 109.5
H40A C40 H40C 109.5
H40B C40 H40C 109.5
C46 C41 C42 121.0(15)
C46 C41 N2 118.5(15)
C42 C41 N2 120.5(16)
C43 C42 C41 119.6(15)
C43 C42 N4 121.9(14)
C41 C42 N4 118.5(15)
C44 C43 C42 118.8(14)
C44 C43 H43 120.6
C42 C43 H43 120.6
C43 C44 C45 121.1(14)
C43 C44 N7 119.8(13)
C45 C44 N7 119.1(14)
C46 C45 C44 121.2(14)
C46 C45 N5 117.0(13)
C44 C45 N5 121.7(14)
C45 C46 C41 118.3(14)
C45 C46 H46 120.8
C41 C46 H46 120.8
N1 C47 N2 108.8(15)
N1 C47 H47 125.6
N2 C47 H47 125.6
C49 C48 N2 106.4(16)
C49 C48 H48 126.8
N2 C48 H48 126.8
C48 C49 N1 108.6(16)
C48 C49 H49 125.7
N1 C49 H49 125.7
N3 C50 N4 113.2(14)
N3 C50 H50 123.4
N4 C50 H50 123.4
C52 C51 N3 106.7(14)
C52 C51 H51 126.7
N3 C51 H51 126.7
C51 C52 N4 108.7(15)
C51 C52 H52 125.7
N4 C52 H52 125.7
N8 C53 N7 111.2(13)
N8 C53 H53 124.4
N7 C53 H53 124.4
C55 C54 N7 107.6(13)
C55 C54 H54 126.2
N7 C54 H54 126.2
C54 C55 N8 108.0(14)
C54 C55 H55 126.0
N8 C55 H55 126.0
N6 C56 N5 109.2(14)
N6 C56 H56 125.4
N5 C56 H56 125.4
C58 C57 N6 108.0(15)
C58 C57 H57 126.0
N6 C57 H57 126.0
N5 C58 C57 107.5(16)
N5 C58 H58 126.2
C57 C58 H58 126.2
O2 C59 O4 126(2)
O2 C59 C60 118(2)
O4 C59 C60 116(3)
O1 C60 O3 126(2)
O1 C60 C59 116(2)
O3 C60 C59 117(2)
O7 C61 O5 127(2)
O7 C61 C62 120.9(19)
O5 C61 C62 113(2)
O6 C62 O8 123.1(17)
O6 C62 C61 122.0(19)
O8 C62 C61 114.7(19)
O3S S1 O1S 111.9(12)
O3S S1 O2S 116.9(10)
O1S S1 O2S 115.7(11)
O3S S1 C1S 107.3(12)
O1S S1 C1S 102.0(14)
O2S S1 C1S 100.9(13)
F1 C1S F3 111.3(18)
F1 C1S F2 109(4)
F3 C1S F2 107(3)
F1 C1S S1 113(2)
F3 C1S S1 110(3)
F2 C1S S1 105.7(16)
O4S S2 O6S 117.0(10)
O4S S2 O5S 115.6(8)
O6S S2 O5S 115.3(9)
O4S S2 C2S 104.3(11)
O6S S2 C2S 99.7(11)
O5S S2 C2S 101.2(12)
F6 C2S F4 110(2)
F6 C2S F5 113(3)
F4 C2S F5 101(2)
F6 C2S S2 110(2)
F4 C2S S2 112(2)
F5 C2S S2 109.3(16)
O9S S3 O7S 119.5(14)
O9S S3 O8S 112.8(11)
O7S S3 O8S 112.1(13)
O9S S3 C3S 105.7(16)
O7S S3 C3S 104.3(14)
O8S S3 C3S 99.8(17)
F7 C3S F9 140(4)
F7 C3S F8 100(4)
F9 C3S F8 103(3)
F7 C3S S3 106(2)
F9 C3S S3 104(2)
F8 C3S S3 93(2)
O10S S4 O12S 135(2)
O10S S4 O11S 99(2)
O12S S4 O11S 85.0(16)
O10S S4 C4S 107.1(19)
O12S S4 C4S 118.2(15)
O11S S4 C4S 83.8(15)
O10S S4 F12 92(2)
O12S S4 F12 124.3(14)
O11S S4 F12 122.0(15)
F10 C4S F12 122.0(19)
F10 C4S F11 111.4(16)
F12 C4S F11 119.1(18)
F10 C4S S4 126(2)
F12 C4S S4 76.0(17)
F11 C4S S4 95.4(16)

loop_
_geom_bond_atom_site_label_1
_geom_bond_atom_site_label_2
_geom_bond_distance
Ru1 C2 2.07(3)
Ru1 N1 2.121(12)
Ru1 C3 2.11(2)
Ru1 C1 2.12(3)
Ru1 O4 2.143(16)
Ru1 O3 2.161(11)
Ru1 C4 2.22(3)
Ru1 C6 2.22(3)
Ru1 C5 2.26(4)
Ru2 O2 2.121(16)
Ru2 N3 2.144(13)
Ru2 O1 2.140(12)
Ru2 C15 2.17(2)
Ru2 C12 2.185(19)
Ru2 C13 2.20(2)
Ru2 C14 2.21(2)
Ru2 C16 2.23(2)
Ru2 C11 2.25(2)
Ru3 O5 2.117(14)
Ru3 N6 2.135(13)
Ru3 O6 2.139(11)
Ru3 C25 2.15(2)
Ru3 C21 2.16(3)
Ru3 C23 2.16(3)
Ru3 C24 2.14(4)
Ru3 C22 2.17(2)
Ru3 C26 2.17(3)
Ru4 C36 2.12(2)
Ru4 O8 2.143(10)
Ru4 C35 2.15(2)
Ru4 C32 2.161(17)
Ru4 N8 2.159(11)
Ru4 O7 2.164(13)
Ru4 C33 2.185(16)
Ru4 C31 2.22(3)
Ru4 C34 2.224(17)
N1 C47 1.307(17)
N1 C49 1.39(2)
N2 C47 1.367(17)
N2 C48 1.400(18)
N2 C41 1.444(18)
N3 C50 1.305(16)
N3 C51 1.400(18)
N4 C50 1.352(16)
N4 C52 1.378(17)
N4 C42 1.437(18)
N5 C58 1.362(19)
N5 C56 1.409(18)
N5 C45 1.476(18)
N6 C56 1.286(17)
N6 C57 1.398(19)
N7 C53 1.377(16)
N7 C54 1.398(17)
N7 C44 1.484(17)
N8 C53 1.261(16)
N8 C55 1.386(17)
O1 C60 1.24(2)
O2 C59 1.25(3)
O3 C60 1.29(2)
O4 C59 1.29(3)
O5 C61 1.30(2)
O6 C62 1.248(19)
O7 C61 1.22(2)
O8 C62 1.30(2)
C1 C6 1.43(4)
C1 C2 1.51(4)
C1 C8 1.52(7)
C2 C3 1.35(4)
C2 H2 0.9300
C3 C4 1.44(4)
C3 H3 0.9300
C4 C5 1.33(5)
C4 C7 1.537(19)
C5 C6 1.40(5)
C5 H5 0.9300
C6 H6 0.9300
C7 H7A 0.9600
C7 H7B 0.9600
C7 H7C 0.9600
C8 C9 1.29(5)
C8 C10 1.24(5)
C8 H8 0.9800
C9 H9A 0.9600
C9 H9B 0.9600
C9 H9C 0.9600
C10 H10A 0.9600
C10 H10B 0.9600
C10 H10C 0.9600
C11 C16 1.45(3)
C11 C12 1.47(3)
C11 C18 1.58(3)
C12 C13 1.41(3)
C12 H12 0.9300
C13 C14 1.30(3)
C13 H13 0.9300
C14 C15 1.45(3)
C14 C17 1.47(4)
C15 C16 1.44(3)
C15 H15 0.9300
C16 H16 0.9300
C17 H17A 0.9600
C17 H17B 0.9600
C17 H17C 0.9600
C18 C19 1.549(17)
C18 C20 1.55(3)
C18 H18 0.9800
C19 H19A 0.9600
C19 H19B 0.9600
C19 H19C 0.9600
C20 H20A 0.9600
C20 H20B 0.9600
C20 H20C 0.9600
C21 C26 1.41(3)
C21 C22 1.50(4)
C21 C28 1.544(18)
C22 C23 1.32(5)
C22 H22 0.9300
C23 C24 1.43(4)
C23 H23 0.9300
C24 C25 1.35(5)
C24 C27 1.55(5)
C25 C26 1.42(4)
C25 H25 0.9300
C26 H26 0.9300
C27 H27A 0.9600
C27 H27B 0.9600
C27 H27C 0.9600
C28 C29 1.541(19)
C28 C30 1.66(4)
C28 H28 0.9800
C29 H29A 0.9600
C29 H29B 0.9600
C29 H29C 0.9600
C30 H30A 0.9600
C30 H30B 0.9600
C30 H30C 0.9600
C31 C38 1.40(3)
C31 C36 1.45(3)
C31 C32 1.45(2)
C32 C33 1.42(2)
C32 H32 0.9300
C33 C34 1.35(2)
C33 H33 0.9300
C34 C35 1.45(3)
C34 C37 1.50(3)
C35 C36 1.36(3)
C35 H35 0.9300
C36 H36 0.9300
C37 H37A 0.9600
C37 H37B 0.9600
C37 H37C 0.9600
C38 C40 1.53(3)
C38 C39 1.59(3)
C38 H38 0.9800
C39 H39A 0.9600
C39 H39B 0.9600
C39 H39C 0.9600
C40 H40A 0.9600
C40 H40B 0.9600
C40 H40C 0.9600
C41 C46 1.383(19)
C41 C42 1.40(2)
C42 C43 1.380(18)
C43 C44 1.369(18)
C43 H43 0.9300
C44 C45 1.379(18)
C45 C46 1.357(18)
C46 H46 0.9300
C47 H47 0.9300
C48 C49 1.34(2)
C48 H48 0.9300
C49 H49 0.9300
C50 H50 0.9300
C51 C52 1.37(2)
C51 H51 0.9300
C52 H52 0.9300
C53 H53 0.9300
C54 C55 1.325(19)
C54 H54 0.9300
C55 H55 0.9300
C56 H56 0.9300
C57 C58 1.36(2)
C57 H57 0.9300
C58 H58 0.9300
C59 C60 1.58(3)
C61 C62 1.54(3)
S1 O3S 1.414(12)
S1 O1S 1.449(17)
S1 O2S 1.507(12)
S1 C1S 1.75(4)
C1S F1 1.28(3)
C1S F3 1.31(3)
C1S F2 1.38(4)
S2 O4S 1.411(11)
S2 O6S 1.433(14)
S2 O5S 1.431(13)
S2 C2S 1.85(3)
C2S F6 1.29(3)
C2S F4 1.34(3)
C2S F5 1.39(3)
S3 O9S 1.361(16)
S3 O7S 1.367(19)
S3 O8S 1.427(16)
S3 C3S 1.932(19)
C3S F7 1.22(3)
C3S F9 1.22(4)
C3S F8 1.50(5)
S4 O10S 1.24(3)
S4 O12S 1.40(2)
S4 O11S 1.61(3)
S4 C4S 1.915(19)
S4 F12 2.05(3)
F10 C4S 1.27(2)
F11 C4S 1.34(2)
F12 C4S 1.34(2)

loop_
_geom_torsion_atom_site_label_1
_geom_torsion_atom_site_label_2
_geom_torsion_atom_site_label_3
_geom_torsion_atom_site_label_4
_geom_torsion
C2 Ru1 N1 C47 64.7(18)
C3 Ru1 N1 C47 102.3(18)
C1 Ru1 N1 C47 39.4(18)
O4 Ru1 N1 C47 -131.9(14)
O3 Ru1 N1 C47 -52.3(14)
C4 Ru1 N1 C47 136.9(18)
C6 Ru1 N1 C47 76(6)
C5 Ru1 N1 C47 154(2)
C2 Ru1 N1 C49 -121.1(18)
C3 Ru1 N1 C49 -83.5(17)
C1 Ru1 N1 C49 -146.4(15)
O4 Ru1 N1 C49 42.3(13)
O3 Ru1 N1 C49 121.9(14)
C4 Ru1 N1 C49 -48.9(19)
C6 Ru1 N1 C49 -110(6)
C5 Ru1 N1 C49 -32(2)
O2 Ru2 N3 C50 93.6(15)
O1 Ru2 N3 C50 13.6(15)
C15 Ru2 N3 C50 -172.6(17)
C12 Ru2 N3 C50 -75.0(18)
C13 Ru2 N3 C50 -79(5)
C14 Ru2 N3 C50 166(2)
C16 Ru2 N3 C50 -138.9(16)
C11 Ru2 N3 C50 -101.4(16)
O2 Ru2 N3 C51 -92.9(13)
O1 Ru2 N3 C51 -173.0(13)
C15 Ru2 N3 C51 0.8(17)
C12 Ru2 N3 C51 98.4(14)
C13 Ru2 N3 C51 94(5)
C14 Ru2 N3 C51 -20(2)
C16 Ru2 N3 C51 34.5(14)
C11 Ru2 N3 C51 72.0(14)
O5 Ru3 N6 C56 -94.3(15)
O6 Ru3 N6 C56 -15.0(15)
C25 Ru3 N6 C56 98(6)
C21 Ru3 N6 C56 94.7(17)
C23 Ru3 N6 C56 168.1(19)
C24 Ru3 N6 C56 -176(2)
C22 Ru3 N6 C56 135.2(19)
C26 Ru3 N6 C56 72.8(18)
O5 Ru3 N6 C57 82.4(13)
O6 Ru3 N6 C57 161.8(14)
C25 Ru3 N6 C57 -85(6)
C21 Ru3 N6 C57 -88.6(16)
C23 Ru3 N6 C57 -15(2)
C24 Ru3 N6 C57 1(3)
C22 Ru3 N6 C57 -48.1(19)
C26 Ru3 N6 C57 -110.5(16)
C36 Ru4 N8 C53 -125.2(16)
O8 Ru4 N8 C53 26.5(13)
C35 Ru4 N8 C53 -157.8(16)
C32 Ru4 N8 C53 -61.2(16)
O7 Ru4 N8 C53 105.2(14)
C33 Ru4 N8 C53 -73(3)
C31 Ru4 N8 C53 -86.4(15)
C34 Ru4 N8 C53 -173.4(16)
C36 Ru4 N8 C55 62.2(14)
O8 Ru4 N8 C55 -146.1(12)
C35 Ru4 N8 C55 29.6(16)
C32 Ru4 N8 C55 126.2(12)
O7 Ru4 N8 C55 -67.4(12)
C33 Ru4 N8 C55 115(3)
C31 Ru4 N8 C55 101.0(13)
C34 Ru4 N8 C55 14(2)
O2 Ru2 O1 C60 1.0(12)
N3 Ru2 O1 C60 86.9(12)
C15 Ru2 O1 C60 -75(3)
C12 Ru2 O1 C60 -141.0(15)
C13 Ru2 O1 C60 -103.5(14)
C14 Ru2 O1 C60 -77.9(16)
C16 Ru2 O1 C60 172.0(17)
C11 Ru2 O1 C60 -174.4(13)
N3 Ru2 O2 C59 -85.9(15)
O1 Ru2 O2 C59 -3.0(15)
C15 Ru2 O2 C59 158.9(17)
C12 Ru2 O2 C59 80.5(19)
C13 Ru2 O2 C59 92.8(17)
C14 Ru2 O2 C59 121.5(17)
C16 Ru2 O2 C59 -177.8(15)
C11 Ru2 O2 C59 162(3)
C2 Ru1 O3 C60 -165.1(12)
N1 Ru1 O3 C60 -71.5(12)
C3 Ru1 O3 C60 -151.1(18)
C1 Ru1 O3 C60 156.8(19)
O4 Ru1 O3 C60 10.2(11)
C4 Ru1 O3 C60 77(4)
C6 Ru1 O3 C60 118.9(16)
C5 Ru1 O3 C60 88.6(18)
C2 Ru1 O4 C59 150(3)
N1 Ru1 O4 C59 69.8(14)
C3 Ru1 O4 C59 155.3(15)
C1 Ru1 O4 C59 -98(2)
O3 Ru1 O4 C59 -14.8(14)
C4 Ru1 O4 C59 -180(2)
C6 Ru1 O4 C59 -116.5(18)
C5 Ru1 O4 C59 -146(2)
N6 Ru3 O5 C61 82.7(11)
O6 Ru3 O5 C61 -3.2(10)
C25 Ru3 O5 C61 -100.1(16)
C23 Ru3 O5 C61 -170.4(14)
C24 Ru3 O5 C61 -132.5(15)
C22 Ru3 O5 C61 170.4(14)
C26 Ru3 O5 C61 -80.5(18)
O5 Ru3 O6 C62 1.7(10)
N6 Ru3 O6 C62 -82.6(11)
C25 Ru3 O6 C62 109.3(17)
C21 Ru3 O6 C62 -179.3(14)
C23 Ru3 O6 C62 84(6)
C24 Ru3 O6 C62 83.2(19)
C22 Ru3 O6 C62 -168.5(17)
C26 Ru3 O6 C62 146.9(15)
C36 Ru4 O7 C61 -166.7(13)
O8 Ru4 O7 C61 6.0(11)
C35 Ru4 O7 C61 169.0(13)
C32 Ru4 O7 C61 80.7(16)
N8 Ru4 O7 C61 -80.0(11)
C33 Ru4 O7 C61 99.5(12)
C31 Ru4 O7 C61 -170(3)
C34 Ru4 O7 C61 130.8(13)
C36 Ru4 O8 C62 164.4(15)
C35 Ru4 O8 C62 -87(3)
C32 Ru4 O8 C62 -151.4(12)
N8 Ru4 O8 C62 79.4(10)
O7 Ru4 O8 C62 -3.7(9)
C33 Ru4 O8 C62 -113.6(12)
C31 Ru4 O8 C62 175.5(11)
C34 Ru4 O8 C62 -88.3(12)
C2 Ru1 C1 C6 128(3)
N1 Ru1 C1 C6 168(2)
C3 Ru1 C1 C6 95(2)
O4 Ru1 C1 C6 -28(3)
O3 Ru1 C1 C6 -106(2)
C4 Ru1 C1 C6 57(2)
C5 Ru1 C1 C6 24(2)
N1 Ru1 C1 C2 39(2)
C3 Ru1 C1 C2 -33.2(17)
O4 Ru1 C1 C2 -156(2)
O3 Ru1 C1 C2 125(2)
C4 Ru1 C1 C2 -71(2)
C6 Ru1 C1 C2 -128(3)
C5 Ru1 C1 C2 -105(2)
C2 Ru1 C1 C8 -92(5)
N1 Ru1 C1 C8 -52(4)
C3 Ru1 C1 C8 -125(5)
O4 Ru1 C1 C8 112(4)
O3 Ru1 C1 C8 33(4)
C4 Ru1 C1 C8 -163(5)
C6 Ru1 C1 C8 140(5)
C5 Ru1 C1 C8 163(5)
C6 C1 C2 C3 3(3)
C8 C1 C2 C3 -179(3)
Ru1 C1 C2 C3 60(2)
C6 C1 C2 Ru1 -58(2)
C8 C1 C2 Ru1 121(3)
N1 Ru1 C2 C3 84.8(16)
C1 Ru1 C2 C3 -123(3)
O4 Ru1 C2 C3 6(4)
O3 Ru1 C2 C3 170.1(14)
C4 Ru1 C2 C3 -25.3(18)
C6 Ru1 C2 C3 -93(2)
C5 Ru1 C2 C3 -58(2)
N1 Ru1 C2 C1 -152(2)
C3 Ru1 C2 C1 123(3)
O4 Ru1 C2 C1 130(3)
O3 Ru1 C2 C1 -66(2)
C4 Ru1 C2 C1 98(2)
C6 Ru1 C2 C1 30.8(17)
C5 Ru1 C2 C1 66(2)
C1 C2 C3 C4 -8(4)
Ru1 C2 C3 C4 51(3)
C1 C2 C3 Ru1 -59.1(16)
N1 Ru1 C3 C2 -98.1(16)
C1 Ru1 C3 C2 37(2)
O4 Ru1 C3 C2 -177.7(12)
O3 Ru1 C3 C2 -20(3)
C4 Ru1 C3 C2 140(3)
C6 Ru1 C3 C2 76.1(19)
C5 Ru1 C3 C2 113(2)
C2 Ru1 C3 C4 -140(3)
N1 Ru1 C3 C4 122(2)
C1 Ru1 C3 C4 -103(2)
O4 Ru1 C3 C4 42(2)
O3 Ru1 C3 C4 -160(2)
C6 Ru1 C3 C4 -64(2)
C5 Ru1 C3 C4 -27(2)
C2 C3 C4 C5 5(5)
Ru1 C3 C4 C5 55(3)
C2 C3 C4 C7 -173(3)
Ru1 C3 C4 C7 -123(3)
C2 C3 C4 Ru1 -49(2)
C2 Ru1 C4 C5 -108(3)
N1 Ru1 C4 C5 162(2)
C3 Ru1 C4 C5 -133(3)
C1 Ru1 C4 C5 -66(3)
O4 Ru1 C4 C5 81(3)
O3 Ru1 C4 C5 16(5)
C6 Ru1 C4 C5 -30(2)
C2 Ru1 C4 C3 24.7(16)
N1 Ru1 C4 C3 -65.1(19)
C1 Ru1 C4 C3 66.8(19)
O4 Ru1 C4 C3 -146.6(19)
O3 Ru1 C4 C3 149(3)
C6 Ru1 C4 C3 102(2)
C5 Ru1 C4 C3 133(3)
C2 Ru1 C4 C7 138(5)
N1 Ru1 C4 C7 49(5)
C3 Ru1 C4 C7 114(6)
C1 Ru1 C4 C7 -179(6)
O4 Ru1 C4 C7 -33(5)
O3 Ru1 C4 C7 -97(5)
C6 Ru1 C4 C7 -144(6)
C5 Ru1 C4 C7 -113(6)
C3 C4 C5 C6 3(6)
C7 C4 C5 C6 -179(3)
Ru1 C4 C5 C6 54(4)
C3 C4 C5 Ru1 -51(3)
C7 C4 C5 Ru1 127(3)
C2 Ru1 C5 C4 65(3)
N1 Ru1 C5 C4 -28(4)
C3 Ru1 C5 C4 30(2)
C1 Ru1 C5 C4 105(3)
O4 Ru1 C5 C4 -100(3)
O3 Ru1 C5 C4 -174(2)
C6 Ru1 C5 C4 130(4)
C2 Ru1 C5 C6 -65(3)
N1 Ru1 C5 C6 -159(2)
C3 Ru1 C5 C6 -100(3)
C1 Ru1 C5 C6 -25(2)
O4 Ru1 C5 C6 130(3)
O3 Ru1 C5 C6 56(3)
C4 Ru1 C5 C6 -130(4)
C2 C1 C6 C5 6(5)
C8 C1 C6 C5 -172(5)
Ru1 C1 C6 C5 -48(4)
C2 C1 C6 Ru1 53.8(18)
C8 C1 C6 Ru1 -123(5)
C4 C5 C6 C1 -9(6)
Ru1 C5 C6 C1 46(3)
C4 C5 C6 Ru1 -54(3)
C2 Ru1 C6 C1 -33.7(18)
N1 Ru1 C6 C1 -45(8)
C3 Ru1 C6 C1 -73(2)
O4 Ru1 C6 C1 164.0(18)
O3 Ru1 C6 C1 81(2)
C4 Ru1 C6 C1 -112(2)
C5 Ru1 C6 C1 -141(4)
C2 Ru1 C6 C5 107(3)
N1 Ru1 C6 C5 95(7)
C3 Ru1 C6 C5 68(3)
C1 Ru1 C6 C5 141(4)
O4 Ru1 C6 C5 -55(3)
O3 Ru1 C6 C5 -139(3)
C4 Ru1 C6 C5 29(3)
C6 C1 C8 C9 145(5)
C2 C1 C8 C9 -32(6)
Ru1 C1 C8 C9 39(7)
C6 C1 C8 C10 8(7)
C2 C1 C8 C10 -170(3)
Ru1 C1 C8 C10 -98(5)
O2 Ru2 C11 C16 27(4)
N3 Ru2 C11 C16 -83.2(15)
O1 Ru2 C11 C16 -169.8(14)
C15 Ru2 C11 C16 29.9(14)
C12 Ru2 C11 C16 129(2)
C13 Ru2 C11 C16 100.9(16)
C14 Ru2 C11 C16 67.7(15)
O2 Ru2 C11 C12 -102(3)
N3 Ru2 C11 C12 148.2(13)
O1 Ru2 C11 C12 61.6(14)
C15 Ru2 C11 C12 -98.6(15)
C13 Ru2 C11 C12 -27.7(13)
C14 Ru2 C11 C12 -60.9(13)
C16 Ru2 C11 C12 -129(2)
O2 Ru2 C11 C18 139(2)
N3 Ru2 C11 C18 28(3)
O1 Ru2 C11 C18 -58(3)
C15 Ru2 C11 C18 142(3)
C12 Ru2 C11 C18 -120(3)
C13 Ru2 C11 C18 -147(3)
C14 Ru2 C11 C18 179(3)
C16 Ru2 C11 C18 112(3)
C16 C11 C12 C13 0(3)
C18 C11 C12 C13 -175(2)
Ru2 C11 C12 C13 54.3(19)
C16 C11 C12 Ru2 -54.2(15)
C18 C11 C12 Ru2 131.2(18)
O2 Ru2 C12 C13 20(2)
N3 Ru2 C12 C13 -178.7(15)
O1 Ru2 C12 C13 98.1(16)
C15 Ru2 C12 C13 -64.7(17)
C14 Ru2 C12 C13 -26.4(16)
C16 Ru2 C12 C13 -103.2(17)
C11 Ru2 C12 C13 -134(2)
O2 Ru2 C12 C11 154.1(12)
N3 Ru2 C12 C11 -44.4(16)
O1 Ru2 C12 C11 -127.5(13)
C15 Ru2 C12 C11 69.7(15)
C13 Ru2 C12 C11 134(2)
C14 Ru2 C12 C11 108.0(15)
C16 Ru2 C12 C11 31.1(12)
C11 C12 C13 C14 0(4)
Ru2 C12 C13 C14 54(2)
C11 C12 C13 Ru2 -54.8(19)
O2 Ru2 C13 C14 58(2)
N3 Ru2 C13 C14 -129(5)
O1 Ru2 C13 C14 139.7(19)
C15 Ru2 C13 C14 -31(2)
C12 Ru2 C13 C14 -134(3)
C16 Ru2 C13 C14 -68(2)
C11 Ru2 C13 C14 -106(2)
O2 Ru2 C13 C12 -167.4(14)
N3 Ru2 C13 C12 5(6)
O1 Ru2 C13 C12 -86.2(15)
C15 Ru2 C13 C12 103.3(18)
C14 Ru2 C13 C12 134(3)
C16 Ru2 C13 C12 66.1(15)
C11 Ru2 C13 C12 28.5(13)
C12 C13 C14 C15 0(4)
Ru2 C13 C14 C15 53(2)
C12 C13 C14 C17 -178(2)
Ru2 C13 C14 C17 -125(3)
C12 C13 C14 Ru2 -53(2)
O2 Ru2 C14 C13 -124.7(19)
N3 Ru2 C14 C13 163.2(16)
O1 Ru2 C14 C13 -50(2)
C15 Ru2 C14 C13 132(3)
C12 Ru2 C14 C13 28.8(18)
C16 Ru2 C14 C13 103(2)
C11 Ru2 C14 C13 65.7(19)
O2 Ru2 C14 C15 103.6(19)
N3 Ru2 C14 C15 31(3)
O1 Ru2 C14 C15 178.7(15)
C12 Ru2 C14 C15 -102.9(19)
C13 Ru2 C14 C15 -132(3)
C16 Ru2 C14 C15 -28.9(16)
C11 Ru2 C14 C15 -66.0(17)
O2 Ru2 C14 C17 -3(3)
N3 Ru2 C14 C17 -75(4)
O1 Ru2 C14 C17 72(3)
C15 Ru2 C14 C17 -106(4)
C12 Ru2 C14 C17 151(3)
C13 Ru2 C14 C17 122(4)
C16 Ru2 C14 C17 -135(3)
C11 Ru2 C14 C17 -172(3)
C13 C14 C15 C16 1(4)
C17 C14 C15 C16 179(2)
Ru2 C14 C15 C16 56(2)
C13 C14 C15 Ru2 -55(2)
C17 C14 C15 Ru2 123(2)
O2 Ru2 C15 C14 -77.2(19)
N3 Ru2 C15 C14 -163.9(16)
O1 Ru2 C15 C14 -4(4)
C12 Ru2 C15 C14 64.6(17)
C13 Ru2 C15 C14 27.4(16)
C16 Ru2 C15 C14 133(2)
C11 Ru2 C15 C14 103.6(18)
O2 Ru2 C15 C16 149.7(14)
N3 Ru2 C15 C16 63.0(15)
O1 Ru2 C15 C16 -137(3)
C12 Ru2 C15 C16 -68.5(15)
C13 Ru2 C15 C16 -105.7(16)
C14 Ru2 C15 C16 -133(2)
C11 Ru2 C15 C16 -29.5(14)
C12 C11 C16 C15 1(3)
C18 C11 C16 C15 175.9(18)
Ru2 C11 C16 C15 -52.3(18)
C12 C11 C16 Ru2 53.1(15)
C18 C11 C16 Ru2 -131.9(17)
C14 C15 C16 C11 -2(3)
Ru2 C15 C16 C11 53.9(17)
C14 C15 C16 Ru2 -55(2)
O2 Ru2 C16 C11 -171.0(13)
N3 Ru2 C16 C11 102.2(15)
O1 Ru2 C16 C11 20(3)
C15 Ru2 C16 C11 -132(2)
C12 Ru2 C16 C11 -31.9(14)
C13 Ru2 C16 C11 -68.8(14)
C14 Ru2 C16 C11 -102.6(16)
O2 Ru2 C16 C15 -39.4(18)
N3 Ru2 C16 C15 -126.2(15)
O1 Ru2 C16 C15 151.7(15)
C12 Ru2 C16 C15 99.7(16)
C13 Ru2 C16 C15 62.8(15)
C14 Ru2 C16 C15 29.0(15)
C11 Ru2 C16 C15 132(2)
C16 C11 C18 C19 -77(3)
C12 C11 C18 C19 97(2)
Ru2 C11 C18 C19 -168(2)
C16 C11 C18 C20 47(3)
C12 C11 C18 C20 -138(2)
Ru2 C11 C18 C20 -43(3)
N6 Ru3 C21 C26 -152.4(19)
O6 Ru3 C21 C26 -65(2)
C25 Ru3 C21 C26 28(2)
C23 Ru3 C21 C26 102(2)
C24 Ru3 C21 C26 63.5(19)
C22 Ru3 C21 C26 123(2)
N6 Ru3 C21 C22 84.4(17)
O6 Ru3 C21 C22 171.8(16)
C25 Ru3 C21 C22 -94.8(18)
C23 Ru3 C21 C22 -21.6(18)
C24 Ru3 C21 C22 -59.6(17)
C26 Ru3 C21 C22 -123(2)
N6 Ru3 C21 C28 -29(3)
O6 Ru3 C21 C28 58(3)
C25 Ru3 C21 C28 151(4)
C23 Ru3 C21 C28 -135(4)
C24 Ru3 C21 C28 -173(4)
C22 Ru3 C21 C28 -114(4)
C26 Ru3 C21 C28 123(5)
C26 C21 C22 C23 -13(4)
C28 C21 C22 C23 166(3)
Ru3 C21 C22 C23 46(3)
C26 C21 C22 Ru3 -59.1(18)
C28 C21 C22 Ru3 121(2)
O5 Ru3 C22 C23 34(3)
N6 Ru3 C22 C23 117(2)
O6 Ru3 C22 C23 -159(2)
C25 Ru3 C22 C23 -70(3)
C21 Ru3 C22 C23 -143(3)
C24 Ru3 C22 C23 -34(3)
C26 Ru3 C22 C23 -109(3)
O5 Ru3 C22 C21 177.0(14)
N6 Ru3 C22 C21 -99.5(18)
O6 Ru3 C22 C21 -16(3)
C25 Ru3 C22 C21 72.7(19)
C23 Ru3 C22 C21 143(3)
C24 Ru3 C22 C21 109(2)
C26 Ru3 C22 C21 33.7(15)
C21 C22 C23 C24 12(5)
Ru3 C22 C23 C24 57(3)
C21 C22 C23 Ru3 -45(3)
O5 Ru3 C23 C22 -154(2)
N6 Ru3 C23 C22 -69(3)
O6 Ru3 C23 C22 125(5)
C25 Ru3 C23 C22 99(3)
C21 Ru3 C23 C22 24(2)
C24 Ru3 C23 C22 127(4)
C26 Ru3 C23 C22 62(2)
O5 Ru3 C23 C24 79(3)
N6 Ru3 C23 C24 165(2)
O6 Ru3 C23 C24 -1(8)
C25 Ru3 C23 C24 -28(3)
C21 Ru3 C23 C24 -102(3)
C22 Ru3 C23 C24 -127(4)
C26 Ru3 C23 C24 -65(3)
C22 C23 C24 C25 -4(5)
Ru3 C23 C24 C25 54(3)
C22 C23 C24 C27 178(3)
Ru3 C23 C24 C27 -124(3)
C22 C23 C24 Ru3 -58(3)
O5 Ru3 C24 C25 122(2)
N6 Ru3 C24 C25 -158.6(19)
O6 Ru3 C24 C25 46(3)
C21 Ru3 C24 C25 -64(2)
C23 Ru3 C24 C25 -133(4)
C22 Ru3 C24 C25 -102(3)
C26 Ru3 C24 C25 -28(2)
O5 Ru3 C24 C23 -104(3)
N6 Ru3 C24 C23 -25(4)
O6 Ru3 C24 C23 180(2)
C25 Ru3 C24 C23 133(4)
C21 Ru3 C24 C23 69(3)
C22 Ru3 C24 C23 31(3)
C26 Ru3 C24 C23 105(3)
O5 Ru3 C24 C27 9(4)
N6 Ru3 C24 C27 88(4)
O6 Ru3 C24 C27 -67(4)
C25 Ru3 C24 C27 -114(5)
C21 Ru3 C24 C27 -178(4)
C23 Ru3 C24 C27 113(5)
C22 Ru3 C24 C27 144(4)
C26 Ru3 C24 C27 -142(4)
C23 C24 C25 C26 -2(5)
C27 C24 C25 C26 177(3)
Ru3 C24 C25 C26 52(3)
C23 C24 C25 Ru3 -54(3)
C27 C24 C25 Ru3 125(3)
O5 Ru3 C25 C24 -63(3)
N6 Ru3 C25 C24 104(7)
O6 Ru3 C25 C24 -145(2)
C21 Ru3 C25 C24 107(3)
C23 Ru3 C25 C24 29(2)
C22 Ru3 C25 C24 65(3)
C26 Ru3 C25 C24 135(3)
O5 Ru3 C25 C26 161.5(16)
N6 Ru3 C25 C26 -31(7)
O6 Ru3 C25 C26 79.9(18)
C21 Ru3 C25 C26 -28.0(17)
C23 Ru3 C25 C26 -106(2)
C24 Ru3 C25 C26 -135(3)
C22 Ru3 C25 C26 -70(2)
C22 C21 C26 C25 7(3)
C28 C21 C26 C25 -173(3)
Ru3 C21 C26 C25 -51(2)
C22 C21 C26 Ru3 58.1(18)
C28 C21 C26 Ru3 -121(2)
C24 C25 C26 C21 -1(5)
Ru3 C25 C26 C21 52(2)
C24 C25 C26 Ru3 -52(3)
O5 Ru3 C26 C21 -165.2(16)
N6 Ru3 C26 C21 37(2)
O6 Ru3 C26 C21 121.6(19)
C25 Ru3 C26 C21 -134(3)
C23 Ru3 C26 C21 -69.8(18)
C24 Ru3 C26 C21 -107.3(19)
C22 Ru3 C26 C21 -36.2(16)
O5 Ru3 C26 C25 -31(3)
N6 Ru3 C26 C25 171.4(17)
O6 Ru3 C26 C25 -104(2)
C21 Ru3 C26 C25 134(3)
C23 Ru3 C26 C25 64(2)
C24 Ru3 C26 C25 27(2)
C22 Ru3 C26 C25 98(2)
C26 C21 C28 C29 26(5)
C22 C21 C28 C29 -154(3)
Ru3 C21 C28 C29 -68(5)
C26 C21 C28 C30 -96(4)
C22 C21 C28 C30 85(4)
Ru3 C21 C28 C30 171(3)
C36 Ru4 C31 C38 112(3)
O8 Ru4 C31 C38 -59(3)
C35 Ru4 C31 C38 139(3)
C32 Ru4 C31 C38 -120(3)
N8 Ru4 C31 C38 28(3)
O7 Ru4 C31 C38 117(3)
C33 Ru4 C31 C38 -149(3)
C34 Ru4 C31 C38 177(3)
O8 Ru4 C31 C36 -171.7(12)
C35 Ru4 C31 C36 26.2(13)
C32 Ru4 C31 C36 127.6(19)
N8 Ru4 C31 C36 -84.4(13)
O7 Ru4 C31 C36 4(4)
C33 Ru4 C31 C36 98.9(14)
C34 Ru4 C31 C36 64.1(13)
C36 Ru4 C31 C32 -127.6(19)
O8 Ru4 C31 C32 60.8(14)
C35 Ru4 C31 C32 -101.4(14)
N8 Ru4 C31 C32 148.1(13)
O7 Ru4 C31 C32 -123(3)
C33 Ru4 C31 C32 -28.6(11)
C34 Ru4 C31 C32 -63.4(12)
C38 C31 C32 C33 -178.8(18)
C36 C31 C32 C33 3(2)
Ru4 C31 C32 C33 54.6(14)
C38 C31 C32 Ru4 126.6(19)
C36 C31 C32 Ru4 -52.1(14)
C36 Ru4 C32 C33 -100.9(14)
O8 Ru4 C32 C33 99.9(12)
C35 Ru4 C32 C33 -64.6(14)
N8 Ru4 C32 C33 -175.8(10)
O7 Ru4 C32 C33 29.1(18)
C31 Ru4 C32 C33 -133.3(19)
C34 Ru4 C32 C33 -27.2(12)
C36 Ru4 C32 C31 32.4(12)
O8 Ru4 C32 C31 -126.7(14)
C35 Ru4 C32 C31 68.7(14)
N8 Ru4 C32 C31 -42.5(16)
O7 Ru4 C32 C31 162.5(13)
C33 Ru4 C32 C31 133.3(19)
C34 Ru4 C32 C31 106.2(14)
C31 C32 C33 C34 0(3)
Ru4 C32 C33 C34 54.6(16)
C31 C32 C33 Ru4 -55.0(14)
C36 Ru4 C33 C34 -65.7(15)
O8 Ru4 C33 C34 142.9(14)
C35 Ru4 C33 C34 -28.9(15)
C32 Ru4 C33 C34 -134(2)
N8 Ru4 C33 C34 -119(3)
O7 Ru4 C33 C34 62.8(15)
C31 Ru4 C33 C34 -104.9(15)
C36 Ru4 C33 C32 68.2(13)
O8 Ru4 C33 C32 -83.2(12)
C35 Ru4 C33 C32 105.0(15)
N8 Ru4 C33 C32 14(4)
O7 Ru4 C33 C32 -163.2(11)
C31 Ru4 C33 C32 29.0(12)
C34 Ru4 C33 C32 134(2)
C32 C33 C34 C35 -4(3)
Ru4 C33 C34 C35 49.3(15)
C32 C33 C34 C37 -170.3(17)
Ru4 C33 C34 C37 -117.3(19)
C32 C33 C34 Ru4 -53.0(15)
C36 Ru4 C34 C33 104.0(16)
O8 Ru4 C34 C33 -46.6(17)
C35 Ru4 C34 C33 134(2)
C32 Ru4 C34 C33 28.9(13)
N8 Ru4 C34 C33 157.7(14)
O7 Ru4 C34 C33 -123.7(14)
C31 Ru4 C34 C33 66.2(14)
C36 Ru4 C34 C35 -30.1(14)
O8 Ru4 C34 C35 179.3(15)
C32 Ru4 C34 C35 -105.3(16)
N8 Ru4 C34 C35 24(2)
O7 Ru4 C34 C35 102.1(16)
C33 Ru4 C34 C35 -134(2)
C31 Ru4 C34 C35 -68.0(15)
C36 Ru4 C34 C37 -136(2)
O8 Ru4 C34 C37 73(2)
C35 Ru4 C34 C37 -106(3)
C32 Ru4 C34 C37 149(2)
N8 Ru4 C34 C37 -83(2)
O7 Ru4 C34 C37 -4.0(19)
C33 Ru4 C34 C37 120(3)
C31 Ru4 C34 C37 -174(2)
C33 C34 C35 C36 5(3)
C37 C34 C35 C36 173.3(19)
Ru4 C34 C35 C36 56.0(17)
C33 C34 C35 Ru4 -50.5(16)
C37 C34 C35 Ru4 117.4(16)
O8 Ru4 C35 C36 -132(3)
C32 Ru4 C35 C36 -65.7(14)
N8 Ru4 C35 C36 63.1(15)
O7 Ru4 C35 C36 148.3(13)
C33 Ru4 C35 C36 -102.8(16)
C31 Ru4 C35 C36 -27.4(14)
C34 Ru4 C35 C36 -130(2)
C36 Ru4 C35 C34 130(2)
O8 Ru4 C35 C34 -2(4)
C32 Ru4 C35 C34 64.1(14)
N8 Ru4 C35 C34 -167.1(13)
O7 Ru4 C35 C34 -81.9(15)
C33 Ru4 C35 C34 27.0(13)
C31 Ru4 C35 C34 102.4(15)
C34 C35 C36 C31 -3(3)
Ru4 C35 C36 C31 54(2)
C34 C35 C36 Ru4 -57.5(16)
C38 C31 C36 C35 -179(2)
C32 C31 C36 C35 -1(3)
Ru4 C31 C36 C35 -54(2)
C38 C31 C36 Ru4 -125.9(18)
C32 C31 C36 Ru4 52.9(13)
O8 Ru4 C36 C35 152.9(13)
C32 Ru4 C36 C35 104.5(15)
N8 Ru4 C36 C35 -124.1(14)
O7 Ru4 C36 C35 -42.2(17)
C33 Ru4 C36 C35 66.4(14)
C31 Ru4 C36 C35 137(2)
C34 Ru4 C36 C35 31.2(14)
O8 Ru4 C36 C31 16(2)
C35 Ru4 C36 C31 -137(2)
C32 Ru4 C36 C31 -32.2(12)
N8 Ru4 C36 C31 99.3(13)
O7 Ru4 C36 C31 -178.9(10)
C33 Ru4 C36 C31 -70.2(13)
C34 Ru4 C36 C31 -105.4(14)
C36 C31 C38 C40 -94(3)
C32 C31 C38 C40 87(3)
Ru4 C31 C38 C40 179.5(19)
C36 C31 C38 C39 147.4(19)
C32 C31 C38 C39 -31(3)
Ru4 C31 C38 C39 61(3)
C47 N2 C41 C46 -84.1(18)
C48 N2 C41 C46 107.1(18)
C47 N2 C41 C42 97.1(19)
C48 N2 C41 C42 -72(2)
C46 C41 C42 C43 1(2)
N2 C41 C42 C43 179.5(13)
C46 C41 C42 N4 -176.9(13)
N2 C41 C42 N4 2(2)
C50 N4 C42 C43 116.6(17)
C52 N4 C42 C43 -69(2)
C50 N4 C42 C41 -66(2)
C52 N4 C42 C41 108.3(17)
C41 C42 C43 C44 0(2)
N4 C42 C43 C44 177.2(12)
C42 C43 C44 C45 -2(2)
C42 C43 C44 N7 179.6(12)
C53 N7 C44 C43 98.7(17)
C54 N7 C44 C43 -85.5(17)
C53 N7 C44 C45 -80.2(18)
C54 N7 C44 C45 95.6(17)
C43 C44 C45 C46 3(2)
N7 C44 C45 C46 -178.1(13)
C43 C44 C45 N5 178.7(13)
N7 C44 C45 N5 -2(2)
C58 N5 C45 C46 67(2)
C56 N5 C45 C46 -110.2(16)
C58 N5 C45 C44 -108.4(18)
C56 N5 C45 C44 74.0(19)
C44 C45 C46 C41 -3(2)
N5 C45 C46 C41 -178.4(13)
C42 C41 C46 C45 1(2)
N2 C41 C46 C45 -178.1(13)
C49 N1 C47 N2 0.6(19)
Ru1 N1 C47 N2 175.6(9)
C48 N2 C47 N1 -0.7(18)
C41 N2 C47 N1 -171.2(15)
C47 N2 C48 C49 0.4(18)
C41 N2 C48 C49 170.8(15)
N2 C48 C49 N1 -0.1(19)
C47 N1 C49 C48 0(2)
Ru1 N1 C49 C48 -175.4(11)
C51 N3 C50 N4 6.0(19)
Ru2 N3 C50 N4 -179.8(10)
C52 N4 C50 N3 -4.2(18)
C42 N4 C50 N3 171.0(14)
C50 N3 C51 C52 -5.3(18)
Ru2 N3 C51 C52 179.9(10)
N3 C51 C52 N4 2.9(18)
C50 N4 C52 C51 0.6(17)
C42 N4 C52 C51 -174.7(14)
C55 N8 C53 N7 -0.5(18)
Ru4 N8 C53 N7 -174.0(9)
C54 N7 C53 N8 0.6(17)
C44 N7 C53 N8 177.2(13)
C53 N7 C54 C55 -0.5(17)
C44 N7 C54 C55 -177.1(14)
N7 C54 C55 N8 0.2(18)
C53 N8 C55 C54 0.2(19)
Ru4 N8 C55 C54 174.0(10)
C57 N6 C56 N5 -2.4(19)
Ru3 N6 C56 N5 174.7(10)
C58 N5 C56 N6 1.5(18)
C45 N5 C56 N6 179.6(14)
C56 N6 C57 C58 2(2)
Ru3 N6 C57 C58 -174.8(12)
C56 N5 C58 C57 0(2)
C45 N5 C58 C57 -177.9(15)
N6 C57 C58 N5 -1(2)
Ru2 O2 C59 O4 -175.7(16)
Ru2 O2 C59 C60 4(2)
Ru1 O4 C59 O2 -163.4(18)
Ru1 O4 C59 C60 17(2)
Ru2 O1 C60 O3 -174.3(14)
Ru2 O1 C60 C59 0.8(19)
Ru1 O3 C60 O1 170.2(14)
Ru1 O3 C60 C59 -4.9(19)
O2 C59 C60 O1 -4(3)
O4 C59 C60 O1 176.3(16)
O2 C59 C60 O3 171.9(18)
O4 C59 C60 O3 -8(2)
Ru4 O7 C61 O5 174.7(12)
Ru4 O7 C61 C62 -7.4(18)
Ru3 O5 C61 O7 -178.1(13)
Ru3 O5 C61 C62 3.8(15)
Ru3 O6 C62 O8 174.3(11)
Ru3 O6 C62 C61 -0.2(18)
Ru4 O8 C62 O6 -173.6(12)
Ru4 O8 C62 C61 1.3(15)
O7 C61 C62 O6 179.3(15)
O5 C61 C62 O6 -2(2)
O7 C61 C62 O8 4(2)
O5 C61 C62 O8 -177.4(12)
O3S S1 C1S F1 -179(2)
O1S S1 C1S F1 -62(3)
O2S S1 C1S F1 58(3)
O3S S1 C1S F3 -54(2)
O1S S1 C1S F3 64(2)
O2S S1 C1S F3 -177(2)
O3S S1 C1S F2 61(3)
O1S S1 C1S F2 179(2)
O2S S1 C1S F2 -62(2)
O4S S2 C2S F6 178(2)
O6S S2 C2S F6 -61(2)
O5S S2 C2S F6 57(2)
O4S S2 C2S F4 -59(2)
O6S S2 C2S F4 62(2)
O5S S2 C2S F4 -179.4(18)
O4S S2 C2S F5 53(2)
O6S S2 C2S F5 174.0(19)
O5S S2 C2S F5 -68(2)
O9S S3 C3S F7 -40(4)
O7S S3 C3S F7 -167(4)
O8S S3 C3S F7 77(4)
O9S S3 C3S F9 166(3)
O7S S3 C3S F9 39(4)
O8S S3 C3S F9 -77(4)
O9S S3 C3S F8 61(2)
O7S S3 C3S F8 -66(2)
O8S S3 C3S F8 178.5(18)
O10S S4 F12 C4S 115(3)
O12S S4 F12 C4S -94(2)
O11S S4 F12 C4S 14(2)
S4 F12 C4S F10 -124(3)
S4 F12 C4S F11 88(2)
O10S S4 C4S F10 49(4)
O12S S4 C4S F10 -130(2)
O11S S4 C4S F10 -49(2)
F12 S4 C4S F10 120(2)
O10S S4 C4S F12 -71(3)
O12S S4 C4S F12 110.8(19)
O11S S4 C4S F12 -168.3(19)
O10S S4 C4S F11 170(3)
O12S S4 C4S F11 -8(2)
O11S S4 C4S F11 73.1(18)
F12 S4 C4S F11 -118.7(19)
